data_4073260
loop_
_publ_author_name
'Crimmin, Mark R.'
'Barrett, Anthony G. M.'
'Hill, Michael S.'
'Hitchcock, Peter B.'
'Procopiou, Panayiotis A.'

_publ_section_title
;
 Calcium-Catalyzed Intermolecular Hydrophosphination
;
_journal_issue 12
_journal_name_full Organometallics
_journal_page_first 2953
_journal_paper_doi 10.1021/om070200k
_journal_volume 26
_journal_year 2007
_chemical_absolute_configuration unk
_chemical_compound_source 'synthesis as described'
_chemical_formula_moiety 'C45 H59 Ca N2 O P'
_chemical_formula_sum 'C45 H59 Ca N2 O P'
_chemical_formula_weight 714.99
_chemical_name_systematic
;
 ?
;
_space_group_IT_number 4
_symmetry_cell_setting monoclinic
_symmetry_Int_Tables_number 4
_symmetry_space_group_name_Hall 'P 2yb'
_symmetry_space_group_name_H-M 'P 1 21 1'
_atom_sites_solution_hydrogens geom
_atom_sites_solution_primary direct
_atom_sites_solution_secondary difmap
_audit_conform_dict_location ftp://ftp.iucr.org/pub/cif_core.dic
_audit_conform_dict_name cif_core.dic
_audit_conform_dict_version 2.3
_audit_creation_date 2006-03-07T10:43:30-00:00
_audit_creation_method 'WinGX routine CIF_UPDATE'
_cell_angle_alpha 90
_cell_angle_beta 112.043(2)
_cell_angle_gamma 90
_cell_formula_units_Z 8
_cell_length_a 18.7419(8)
_cell_length_b 19.4591(7)
_cell_length_c 24.6209(10)
_cell_measurement_reflns_used 75075
_cell_measurement_temperature 173(2)
_cell_measurement_theta_max 22.986
_cell_measurement_theta_min 3.395
_cell_measurement_wavelength 0.71073
_cell_volume 8322.9(6)
_computing_cell_refinement 'HKL Scalepack (Otwinowski & Minor 1997)'
_computing_data_collection 'Collect (Nonius BV, 1997-2000)'
_computing_data_reduction 'HKL Denzo and Scalepack (Otwinowski & Minor 1997)'
_computing_molecular_graphics 'Ortep-3 for Windows (Farrugia, 1997)'
_computing_publication_material 'WinGX publication routines (Farrugia, 1999)'
_computing_structure_refinement 'SHELXL-97 (Sheldrick, 1997)'
_computing_structure_solution 'SHELXS-86 (Sheldrick, 1986)'
_diffrn_ambient_temperature 173(2)
_diffrn_detector 'CCD plate'
_diffrn_detector_area_resol_mean 9
_diffrn_measured_fraction_theta_full 0.993
_diffrn_measured_fraction_theta_max 0.993
_diffrn_measurement_device '95mm CCD camera on \k-goniostat'
_diffrn_measurement_device_type KappaCCD
_diffrn_measurement_method 'CCD rotation images, thick slices'
_diffrn_orient_matrix_type 'by Nonius Collect from scalepack cell'
_diffrn_orient_matrix_UB_11 0.526148E-1
_diffrn_orient_matrix_UB_12 -0.20525E-2
_diffrn_orient_matrix_UB_13 -0.13652E-2
_diffrn_orient_matrix_UB_21 0.226915E-1
_diffrn_orient_matrix_UB_22 0.165684E-1
_diffrn_orient_matrix_UB_23 0.414374E-1
_diffrn_orient_matrix_UB_31 0.55135E-2
_diffrn_orient_matrix_UB_32 -0.486024E-1
_diffrn_orient_matrix_UB_33 0.141836E-1
_diffrn_radiation_monochromator graphite
_diffrn_radiation_probe x-ray
_diffrn_radiation_type MoK\a
_diffrn_radiation_wavelength 0.71073
_diffrn_reflns_av_R_equivalents 0.1263
_diffrn_reflns_av_unetI/netI 0.1792
_diffrn_reflns_limit_h_max 20
_diffrn_reflns_limit_h_min -18
_diffrn_reflns_limit_k_max 21
_diffrn_reflns_limit_k_min -21
_diffrn_reflns_limit_l_max 26
_diffrn_reflns_limit_l_min -27
_diffrn_reflns_number 46359
_diffrn_reflns_theta_full 22.96
_diffrn_reflns_theta_max 22.96
_diffrn_reflns_theta_min 3.4
_diffrn_source 'Enraf Nonius FR590'
_exptl_absorpt_coefficient_mu 0.224
_exptl_absorpt_correction_T_max 0.9742
_exptl_absorpt_correction_T_min 0.8406
_exptl_absorpt_correction_type multi-scan
_exptl_absorpt_process_details
;
        [c.f. r.h. blessing, acta cryst. (1995), a51, 33-38]
;
_exptl_crystal_colour colourless
_exptl_crystal_density_diffrn 1.141
_exptl_crystal_density_method 'not measured'
_exptl_crystal_description prism
_exptl_crystal_F_000 3088
_exptl_crystal_size_max 0.2
_exptl_crystal_size_mid 0.2
_exptl_crystal_size_min 0.1
_refine_diff_density_max 0.505
_refine_diff_density_min -0.345
_refine_diff_density_rms 0.069
_refine_ls_abs_structure_details 'Flack H D (1983), Acta Cryst. A39, 876-881'
_refine_ls_abs_structure_Flack 0.27(6)
_refine_ls_extinction_method none
_refine_ls_goodness_of_fit_ref 1.086
_refine_ls_hydrogen_treatment constr
_refine_ls_matrix_type full
_refine_ls_number_parameters 1802
_refine_ls_number_reflns 22459
_refine_ls_number_restraints 1
_refine_ls_restrained_S_all 1.086
_refine_ls_R_factor_all 0.1997
_refine_ls_R_factor_gt 0.1079
_refine_ls_shift/su_max 0.001
_refine_ls_shift/su_mean 0
_refine_ls_structure_factor_coef Fsqd
_refine_ls_weighting_details 'calc w=1/[\s^2^(Fo^2^)+(0.0748P)^2^+15.9423P] where P=(Fo^2^+2Fc^2^)/3'
_refine_ls_weighting_scheme calc
_refine_ls_wR_factor_gt 0.2021
_refine_ls_wR_factor_ref 0.2461
_reflns_number_gt 12585
_reflns_number_total 22459
_reflns_threshold_expression >2sigma(I)
_cod_data_source_file om070200k-file001.cif
_cod_data_source_block mar806
_cod_database_code 4073260

loop_
_symmetry_equiv_pos_as_xyz
'x, y, z'
'-x, y+1/2, -z'

loop_
_atom_site_label
_atom_site_type_symbol
_atom_site_fract_x
_atom_site_fract_y
_atom_site_fract_z
_atom_site_U_iso_or_equiv
_atom_site_adp_type
_atom_site_occupancy
_atom_site_symmetry_multiplicity
_atom_site_calc_flag
_atom_site_refinement_flags
_atom_site_disorder_assembly
_atom_site_disorder_group
Ca1 Ca 0.49613(13) 0.89215(11) 0.12409(9) 0.0357(5) Uani 1 1 d . . .
P1 P 0.33549(19) 0.92344(15) 0.09050(14) 0.0509(8) Uani 1 1 d . . .
O1 O 0.5939(5) 0.9700(4) 0.1688(4) 0.064(2) Uani 1 1 d . . .
N1 N 0.5484(6) 0.7870(4) 0.1636(4) 0.045(2) Uani 1 1 d . . .
N2 N 0.5249(5) 0.8520(4) 0.0454(4) 0.033(2) Uani 1 1 d . . .
C1 C 0.5964(6) 0.7483(5) 0.1471(5) 0.042(3) Uani 1 1 d . . .
C2 C 0.6135(7) 0.7599(6) 0.0984(5) 0.052(3) Uani 1 1 d . . .
H2 H 0.6552 0.7333 0.0968 0.062 Uiso 1 1 calc R . .
C3 C 0.5794(7) 0.8053(6) 0.0494(5) 0.043(3) Uani 1 1 d . . .
C4 C 0.6330(8) 0.6849(6) 0.1813(5) 0.062(4) Uani 1 1 d . . .
H4A H 0.6186 0.6808 0.2155 0.093 Uiso 0.5 1 calc PR . .
H4B H 0.6891 0.6884 0.1943 0.093 Uiso 0.5 1 calc PR . .
H4C H 0.6151 0.6443 0.1563 0.093 Uiso 0.5 1 calc PR . .
H4D H 0.6633 0.6615 0.1619 0.093 Uiso 0.5 1 calc PR . .
H4E H 0.5927 0.6539 0.1831 0.093 Uiso 0.5 1 calc PR . .
H4F H 0.6667 0.698 0.2211 0.093 Uiso 0.5 1 calc PR . .
C5 C 0.6060(7) 0.7935(6) -0.0003(5) 0.054(3) Uani 1 1 d . . .
H5A H 0.5806 0.8265 -0.0317 0.081 Uiso 0.5 1 calc PR . .
H5B H 0.5929 0.7466 -0.0152 0.081 Uiso 0.5 1 calc PR . .
H5C H 0.6619 0.7999 0.0137 0.081 Uiso 0.5 1 calc PR . .
H5D H 0.643 0.7555 0.0096 0.081 Uiso 0.5 1 calc PR . .
H5E H 0.6308 0.8353 -0.007 0.081 Uiso 0.5 1 calc PR . .
H5F H 0.5617 0.7821 -0.0358 0.081 Uiso 0.5 1 calc PR . .
C6 C 0.5264(7) 0.7615(5) 0.2103(5) 0.040(3) Uani 1 1 d . . .
C7 C 0.5715(7) 0.7745(6) 0.2706(5) 0.049(3) Uani 1 1 d . . .
C8 C 0.5416(8) 0.7553(6) 0.3131(5) 0.059(4) Uani 1 1 d . . .
H8 H 0.5707 0.7649 0.3532 0.071 Uiso 1 1 calc R . .
C9 C 0.4723(10) 0.7233(7) 0.2982(6) 0.072(4) Uani 1 1 d . . .
H9 H 0.4548 0.7078 0.3276 0.087 Uiso 1 1 calc R . .
C10 C 0.4264(8) 0.7135(5) 0.2381(6) 0.056(4) Uani 1 1 d . . .
H10 H 0.377 0.6932 0.2276 0.068 Uiso 1 1 calc R . .
C11 C 0.4518(8) 0.7327(5) 0.1946(5) 0.048(3) Uani 1 1 d . . .
C12 C 0.6484(8) 0.8083(7) 0.2894(6) 0.068(4) Uani 1 1 d . . .
H12 H 0.6624 0.8115 0.2541 0.081 Uiso 1 1 calc R . .
C13 C 0.6452(8) 0.8827(7) 0.3110(6) 0.088(5) Uani 1 1 d . . .
H13A H 0.6962 0.9038 0.3226 0.133 Uiso 1 1 calc R . .
H13B H 0.6295 0.8816 0.3447 0.133 Uiso 1 1 calc R . .
H13C H 0.608 0.9096 0.2794 0.133 Uiso 1 1 calc R . .
C14 C 0.7123(8) 0.7675(9) 0.3361(6) 0.096(5) Uani 1 1 d . . .
H14A H 0.7613 0.7918 0.3461 0.143 Uiso 1 1 calc R . .
H14B H 0.7164 0.7218 0.3208 0.143 Uiso 1 1 calc R . .
H14C H 0.7 0.7628 0.3712 0.143 Uiso 1 1 calc R . .
C15 C 0.4005(8) 0.7223(6) 0.1325(6) 0.060(4) Uani 1 1 d . . .
H15 H 0.417 0.7561 0.1089 0.072 Uiso 1 1 calc R . .
C16 C 0.3157(9) 0.7349(8) 0.1180(7) 0.095(5) Uani 1 1 d . . .
H16A H 0.2871 0.7269 0.0761 0.143 Uiso 1 1 calc R . .
H16B H 0.308 0.7825 0.1277 0.143 Uiso 1 1 calc R . .
H16C H 0.2971 0.7035 0.1409 0.143 Uiso 1 1 calc R . .
C17 C 0.4125(9) 0.6500(7) 0.1110(6) 0.092(5) Uani 1 1 d . . .
H17A H 0.3784 0.6442 0.0699 0.138 Uiso 1 1 calc R . .
H17B H 0.4005 0.6149 0.1349 0.138 Uiso 1 1 calc R . .
H17C H 0.4662 0.645 0.1148 0.138 Uiso 1 1 calc R . .
C18 C 0.4842(6) 0.8851(6) -0.0094(4) 0.038(3) Uani 1 1 d . . .
C19 C 0.4096(7) 0.8595(6) -0.0440(5) 0.047(3) Uani 1 1 d . . .
C20 C 0.3706(7) 0.8946(7) -0.0942(5) 0.054(3) Uani 1 1 d . . .
H20 H 0.3214 0.8776 -0.1186 0.065 Uiso 1 1 calc R . .
C21 C 0.3967(8) 0.9521(7) -0.1119(6) 0.068(4) Uani 1 1 d . . .
H21 H 0.3654 0.9754 -0.1466 0.081 Uiso 1 1 calc R . .
C22 C 0.4708(8) 0.9766(6) -0.0781(6) 0.063(4) Uani 1 1 d . . .
H22 H 0.4902 1.0164 -0.0903 0.076 Uiso 1 1 calc R . .
C23 C 0.5153(7) 0.9428(5) -0.0274(5) 0.042(3) Uani 1 1 d . . .
C24 C 0.3776(7) 0.7961(6) -0.0268(5) 0.051(3) Uani 1 1 d . . .
H24 H 0.4008 0.7932 0.0169 0.061 Uiso 1 1 calc R . .
C25 C 0.4014(8) 0.7334(7) -0.0497(6) 0.080(4) Uani 1 1 d . . .
H25A H 0.3802 0.6928 -0.0376 0.12 Uiso 1 1 calc R . .
H25B H 0.4577 0.7304 -0.0341 0.12 Uiso 1 1 calc R . .
H25C H 0.3821 0.7354 -0.0926 0.12 Uiso 1 1 calc R . .
C26 C 0.2899(7) 0.7978(7) -0.0445(6) 0.068(4) Uani 1 1 d . . .
H26A H 0.2729 0.7554 -0.0316 0.101 Uiso 1 1 calc R . .
H26B H 0.265 0.8018 -0.0872 0.101 Uiso 1 1 calc R . .
H26C H 0.2757 0.8374 -0.0261 0.101 Uiso 1 1 calc R . .
C27 C 0.5949(8) 0.9697(6) 0.0091(6) 0.067(4) Uani 1 1 d . . .
H27 H 0.6207 0.9365 0.0415 0.08 Uiso 1 1 calc R . .
C28 C 0.5910(8) 1.0402(6) 0.0356(6) 0.074(4) Uani 1 1 d . . .
H28A H 0.6432 1.0555 0.0596 0.111 Uiso 1 1 calc R . .
H28B H 0.5603 1.0367 0.0601 0.111 Uiso 1 1 calc R . .
H28C H 0.5671 1.0734 0.0041 0.111 Uiso 1 1 calc R . .
C29 C 0.6451(9) 0.9777(7) -0.0286(7) 0.081(5) Uani 1 1 d . . .
H29A H 0.6964 0.9943 -0.0038 0.122 Uiso 1 1 calc R . .
H29B H 0.6208 1.0108 -0.0602 0.122 Uiso 1 1 calc R . .
H29C H 0.6498 0.9331 -0.0454 0.122 Uiso 1 1 calc R . .
C30 C 0.3182(7) 0.9942(5) 0.0381(5) 0.044(3) Uani 1 1 d . . .
C31 C 0.3756(9) 1.0383(7) 0.0360(6) 0.074(4) Uani 1 1 d . . .
H31 H 0.4253 1.0343 0.0659 0.089 Uiso 1 1 calc R . .
C32 C 0.3647(9) 1.0880(7) -0.0070(7) 0.073(4) Uani 1 1 d . . .
H32 H 0.4054 1.1174 -0.0065 0.088 Uiso 1 1 calc R . .
C33 C 0.2934(12) 1.0928(8) -0.0498(7) 0.091(5) Uani 1 1 d . . .
H33 H 0.2835 1.1268 -0.0794 0.11 Uiso 1 1 calc R . .
C34 C 0.2364(12) 1.0495(9) -0.0508(6) 0.110(6) Uani 1 1 d . . .
H34 H 0.1878 1.0516 -0.0823 0.131 Uiso 1 1 calc R . .
C35 C 0.2486(8) 1.0020(7) -0.0061(6) 0.069(4) Uani 1 1 d . . .
H35 H 0.2068 0.9742 -0.0063 0.082 Uiso 1 1 calc R . .
C36 C 0.3820(6) 0.9629(5) 0.1614(5) 0.044(3) Uani 1 1 d . . .
C37 C 0.3834(6) 1.0372(6) 0.1737(6) 0.048(3) Uani 1 1 d . . .
H37 H 0.3617 1.0686 0.1422 0.058 Uiso 1 1 calc R . .
C38 C 0.4148(8) 1.0610(6) 0.2285(6) 0.060(4) Uani 1 1 d . . .
H38 H 0.4126 1.109 0.2348 0.072 Uiso 1 1 calc R . .
C39 C 0.4509(8) 1.0183(7) 0.2771(6) 0.064(4) Uani 1 1 d . . .
H39 H 0.4736 1.0365 0.3156 0.077 Uiso 1 1 calc R . .
C40 C 0.4517(7) 0.9472(6) 0.2662(5) 0.055(3) Uani 1 1 d . . .
H40 H 0.4746 0.9162 0.2978 0.066 Uiso 1 1 calc R . .
C41 C 0.4194(6) 0.9224(6) 0.2094(5) 0.048(3) Uani 1 1 d . . .
H41 H 0.4233 0.8745 0.2033 0.057 Uiso 1 1 calc R . .
C42 C 0.6738(7) 0.9548(7) 0.1785(6) 0.071(4) Uani 1 1 d . . .
H42A H 0.6807 0.9527 0.1406 0.085 Uiso 1 1 calc R . .
H42B H 0.6885 0.9097 0.1982 0.085 Uiso 1 1 calc R . .
C43 C 0.7222(10) 1.0088(9) 0.2152(8) 0.105(6) Uani 1 1 d . . .
H43A H 0.7616 0.989 0.251 0.126 Uiso 1 1 calc R . .
H43B H 0.7485 1.0347 0.1935 0.126 Uiso 1 1 calc R . .
C44 C 0.6707(11) 1.0524(11) 0.2299(11) 0.167(11) Uani 1 1 d . . .
H44A H 0.6818 1.101 0.2243 0.201 Uiso 1 1 calc R . .
H44B H 0.6786 1.0459 0.2717 0.201 Uiso 1 1 calc R . .
C45 C 0.5919(8) 1.0370(6) 0.1938(6) 0.074(4) Uani 1 1 d . . .
H45A H 0.5709 1.0719 0.1626 0.089 Uiso 1 1 calc R . .
H45B H 0.5595 1.0359 0.2177 0.089 Uiso 1 1 calc R . .
Ca1A Ca 0.00317(13) 0.44071(10) 0.39248(9) 0.0379(6) Uani 1 1 d . A 1
P1A P -0.15985(18) 0.40742(15) 0.35190(14) 0.0507(8) Uani 1 1 d . A 1
O1A O 0.1103(5) 0.3716(4) 0.4415(4) 0.057(2) Uani 1 1 d . A 1
N1A N 0.0518(5) 0.5502(4) 0.4273(4) 0.039(2) Uani 1 1 d . A 1
N2A N 0.0315(5) 0.4774(4) 0.3114(4) 0.040(2) Uani 1 1 d . A 1
C1A C 0.0982(6) 0.5873(5) 0.4098(5) 0.036(3) Uani 1 1 d . A 1
C2A C 0.1186(6) 0.5680(5) 0.3603(5) 0.045(3) Uani 1 1 d . A 1
H2A H 0.1626 0.5911 0.3589 0.054 Uiso 1 1 calc R A 1
C3A C 0.0849(6) 0.5218(5) 0.3149(5) 0.036(3) Uani 1 1 d . A 1
C4A C 0.1330(7) 0.6540(6) 0.4385(5) 0.054(3) Uani 1 1 d . A 1
H4A1 H 0.116 0.6637 0.4708 0.081 Uiso 0.5 1 calc PR A 1
H4A2 H 0.1164 0.6912 0.4096 0.081 Uiso 0.5 1 calc PR A 1
H4A3 H 0.1893 0.6504 0.4537 0.081 Uiso 0.5 1 calc PR A 1
H4A4 H 0.1651 0.6732 0.4186 0.081 Uiso 0.5 1 calc PR A 1
H4A5 H 0.1648 0.6457 0.4798 0.081 Uiso 0.5 1 calc PR A 1
H4A6 H 0.0919 0.6865 0.4357 0.081 Uiso 0.5 1 calc PR A 1
C5A C 0.1150(7) 0.5276(6) 0.2647(5) 0.054(3) Uani 1 1 d . A 1
H5A1 H 0.0884 0.4939 0.2341 0.082 Uiso 0.5 1 calc PR A 1
H5A2 H 0.1704 0.5185 0.2799 0.082 Uiso 0.5 1 calc PR A 1
H5A3 H 0.1051 0.574 0.248 0.082 Uiso 0.5 1 calc PR A 1
H5A4 H 0.1542 0.5637 0.2739 0.082 Uiso 0.5 1 calc PR A 1
H5A5 H 0.0722 0.5391 0.2281 0.082 Uiso 0.5 1 calc PR A 1
H5A6 H 0.1375 0.4836 0.26 0.082 Uiso 0.5 1 calc PR A 1
C6A C 0.0278(7) 0.5781(5) 0.4716(5) 0.040(3) Uani 1 1 d . A 1
C7A C 0.0733(7) 0.5736(6) 0.5303(5) 0.045(3) Uani 1 1 d . A 1
C8A C 0.0433(8) 0.5979(6) 0.5717(5) 0.059(4) Uani 1 1 d . A 1
H8A H 0.0756 0.598 0.6121 0.071 Uiso 1 1 calc R A 1
C9A C -0.0298(8) 0.6212(6) 0.5557(6) 0.058(4) Uani 1 1 d . A 1
H9A H -0.049 0.6359 0.5844 0.069 Uiso 1 1 calc R A 1
C10A C -0.0762(8) 0.6231(5) 0.4968(6) 0.060(4) Uani 1 1 d . A 1
H10A H -0.1277 0.6391 0.485 0.071 Uiso 1 1 calc R A 1
C11A C -0.0480(7) 0.6019(5) 0.4546(5) 0.039(3) Uani 1 1 d . A 1
C12A C 0.1543(7) 0.5486(6) 0.5536(5) 0.057(3) Uani 1 1 d . A 1
H12A H 0.17 0.5444 0.5192 0.069 Uiso 1 1 calc R A 1
C13A C 0.1574(9) 0.4763(8) 0.5783(6) 0.095(5) Uani 1 1 d . A 1
H13D H 0.2107 0.4598 0.5932 0.143 Uiso 1 1 calc R A 1
H13E H 0.1252 0.4455 0.5473 0.143 Uiso 1 1 calc R A 1
H13F H 0.1383 0.4772 0.6103 0.143 Uiso 1 1 calc R A 1
C14A C 0.2121(8) 0.5964(8) 0.5966(6) 0.089(5) Uani 1 1 d . A 1
H14D H 0.2636 0.5759 0.6093 0.133 Uiso 1 1 calc R A 1
H14E H 0.1981 0.6035 0.6307 0.133 Uiso 1 1 calc R A 1
H14F H 0.2121 0.6406 0.5776 0.133 Uiso 1 1 calc R A 1
C15A C -0.1015(7) 0.6062(6) 0.3905(6) 0.051(3) Uani 1 1 d . A 1
H15A H -0.0876 0.5669 0.3702 0.061 Uiso 1 1 calc R A 1
C16A C -0.1872(7) 0.5984(7) 0.3790(6) 0.067(4) Uani 1 1 d . A 1
H16D H -0.1956 0.5555 0.3966 0.101 Uiso 1 1 calc R A 1
H16E H -0.2167 0.5974 0.3366 0.101 Uiso 1 1 calc R A 1
H16F H -0.2042 0.6374 0.3963 0.101 Uiso 1 1 calc R A 1
C17A C -0.0870(7) 0.6708(6) 0.3624(5) 0.063(4) Uani 1 1 d . A 1
H17D H -0.1213 0.6718 0.321 0.095 Uiso 1 1 calc R A 1
H17E H -0.0333 0.6715 0.3654 0.095 Uiso 1 1 calc R A 1
H17F H -0.097 0.711 0.3824 0.095 Uiso 1 1 calc R A 1
C18A C -0.0100(6) 0.4405(5) 0.2584(5) 0.038(3) Uani 1 1 d . A 1
C19A C -0.0832(7) 0.4655(6) 0.2226(5) 0.046(3) Uani 1 1 d . A 1
C20A C -0.1257(7) 0.4302(7) 0.1723(6) 0.066(4) Uani 1 1 d . A 1
H20A H -0.1742 0.4476 0.147 0.079 Uiso 1 1 calc R A 1
C21A C -0.0982(8) 0.3696(7) 0.1586(6) 0.070(4) Uani 1 1 d . A 1
H21A H -0.1293 0.3439 0.1253 0.084 Uiso 1 1 calc R A 1
C22A C -0.0279(8) 0.3466(7) 0.1918(6) 0.065(4) Uani 1 1 d . A 1
H22A H -0.0095 0.3062 0.1798 0.078 Uiso 1 1 calc R A 1
C23A C 0.0197(7) 0.3794(5) 0.2433(5) 0.047(3) Uani 1 1 d . A 1
C24A C -0.1153(7) 0.5311(7) 0.2381(5) 0.063(4) Uani 1 1 d . A 1
H24A H -0.0926 0.5349 0.2818 0.076 Uiso 1 1 calc R A 1
C25A C -0.0877(8) 0.5946(7) 0.2143(6) 0.071(4) Uani 1 1 d . A 1
H25D H -0.1083 0.6362 0.2254 0.107 Uiso 1 1 calc R A 1
H25E H -0.106 0.5917 0.1715 0.107 Uiso 1 1 calc R A 1
H25F H -0.0314 0.5963 0.2307 0.107 Uiso 1 1 calc R A 1
C26A C -0.2031(8) 0.5316(8) 0.2203(6) 0.076(4) Uani 1 1 d . A 1
H26D H -0.2188 0.4912 0.2368 0.114 Uiso 1 1 calc R A 1
H26E H -0.2279 0.5305 0.1775 0.114 Uiso 1 1 calc R A 1
H26F H -0.2185 0.5734 0.2352 0.114 Uiso 1 1 calc R A 1
C27A C 0.0980(7) 0.3498(6) 0.2802(6) 0.056(4) Uani 1 1 d . A 1
H27A H 0.1255 0.3838 0.3114 0.068 Uiso 1 1 calc R A 1
C28A C 0.0873(9) 0.2851(6) 0.3093(6) 0.085(5) Uani 1 1 d . A 1
H28D H 0.1377 0.2668 0.3341 0.128 Uiso 1 1 calc R A 1
H28E H 0.0599 0.2511 0.2794 0.128 Uiso 1 1 calc R A 1
H28F H 0.0572 0.2952 0.3334 0.128 Uiso 1 1 calc R A 1
C29A C 0.1476(8) 0.3363(8) 0.2440(7) 0.092(5) Uani 1 1 d . A 1
H29D H 0.1543 0.3792 0.2256 0.139 Uiso 1 1 calc R A 1
H29E H 0.1221 0.3022 0.2135 0.139 Uiso 1 1 calc R A 1
H29F H 0.198 0.3188 0.2696 0.139 Uiso 1 1 calc R A 1
C30A C -0.1796(8) 0.3324(6) 0.3033(5) 0.051(3) Uani 1 1 d . A 1
C31A C -0.2543(10) 0.3134(9) 0.2744(8) 0.122(7) Uani 1 1 d . A 1
H31A H -0.2941 0.3367 0.2821 0.146 Uiso 1 1 calc R A 1
C32A C -0.2728(11) 0.2606(10) 0.2340(9) 0.146(9) Uani 1 1 d . A 1
H32A H -0.3257 0.2518 0.2121 0.175 Uiso 1 1 calc R A 1
C33A C -0.2228(11) 0.2225(7) 0.2242(7) 0.087(5) Uani 1 1 d . A 1
H33A H -0.2367 0.1834 0.1993 0.105 Uiso 1 1 calc R A 1
C34A C -0.1526(13) 0.2416(10) 0.2507(11) 0.155(10) Uani 1 1 d . A 1
H34A H -0.1145 0.2178 0.2412 0.186 Uiso 1 1 calc R A 1
C35A C -0.1279(10) 0.2927(9) 0.2909(9) 0.122(8) Uani 1 1 d . A 1
H35A H -0.0743 0.3007 0.3105 0.146 Uiso 1 1 calc R A 1
C36A C -0.1081(6) 0.3704(5) 0.4241(5) 0.041(3) Uani 1 1 d . A 1
C37A C -0.0915(8) 0.3018(7) 0.4375(7) 0.063(4) Uani 1 1 d . A 1
H37A H -0.1072 0.2688 0.4069 0.076 Uiso 1 1 calc R A 1
C38A C -0.0526(8) 0.2806(7) 0.4943(8) 0.067(4) Uani 1 1 d . A 1
H38A H -0.0431 0.2329 0.5016 0.08 Uiso 1 1 calc R A 1
C39A C -0.0274(8) 0.3244(8) 0.5402(7) 0.069(4) Uani 1 1 d . A 1
H39A H -0.001 0.3086 0.5791 0.082 Uiso 1 1 calc R A 1
C40A C -0.0422(7) 0.3947(7) 0.5274(6) 0.065(4) Uani 1 1 d . A 1
H40A H -0.0242 0.4279 0.5579 0.078 Uiso 1 1 calc R A 1
C41A C -0.0837(7) 0.4158(6) 0.4695(6) 0.056(3) Uani 1 1 d . A 1
H41A H -0.0951 0.4632 0.4618 0.067 Uiso 1 1 calc R A 1
C42A C 0.1855(6) 0.3982(6) 0.4498(6) 0.059(3) Uani 1 1 d . A 1
H42C H 0.1926 0.4447 0.4673 0.071 Uiso 1 1 calc R A 1
H42D H 0.1926 0.4008 0.4119 0.071 Uiso 1 1 calc R A 1
C43A C 0.2418(8) 0.3480(7) 0.4907(6) 0.075(4) Uani 1 1 d . A 1
H43C H 0.2589 0.364 0.5318 0.09 Uiso 1 1 calc R A 1
H43D H 0.2875 0.3421 0.4802 0.09 Uiso 1 1 calc R A 1
C44A C 0.1967(8) 0.2809(7) 0.4824(8) 0.087(5) Uani 1 1 d . A 1
H44C H 0.1995 0.2541 0.4491 0.105 Uiso 1 1 calc R A 1
H44D H 0.216 0.2523 0.5183 0.105 Uiso 1 1 calc R A 1
C45A C 0.1167(7) 0.3052(6) 0.4702(6) 0.063(4) Uani 1 1 d . A 1
H45C H 0.0787 0.2724 0.4443 0.075 Uiso 1 1 calc R A 1
H45D H 0.1075 0.31 0.5071 0.075 Uiso 1 1 calc R A 1
Ca1B Ca 0.49146(13) 0.39180(11) 0.36855(9) 0.0349(5) Uani 1 1 d . B 2
P1B P 0.35121(19) 0.41179(16) 0.38698(15) 0.0557(9) Uani 1 1 d . B 2
O1B O 0.5350(5) 0.4633(4) 0.3117(4) 0.065(2) Uani 1 1 d . B 2
N1B N 0.5091(6) 0.2841(4) 0.3336(3) 0.038(2) Uani 1 1 d . B 2
N2B N 0.6021(5) 0.3595(4) 0.4452(3) 0.031(2) Uani 1 1 d . B 2
C1B C 0.5776(7) 0.2540(6) 0.3462(5) 0.048(3) Uani 1 1 d . B 2
C2B C 0.6453(6) 0.2789(6) 0.3897(5) 0.047(3) Uani 1 1 d . B 2
H2B H 0.6913 0.263 0.3862 0.056 Uiso 1 1 calc R B 2
C3B C 0.6573(6) 0.3226(5) 0.4371(5) 0.040(3) Uani 1 1 d . B 2
C4B C 0.5838(7) 0.1910(7) 0.3132(5) 0.061(4) Uani 1 1 d . B 2
H4B1 H 0.5328 0.1788 0.2846 0.091 Uiso 0.5 1 calc PR B 2
H4B2 H 0.6041 0.1529 0.3407 0.091 Uiso 0.5 1 calc PR B 2
H4B3 H 0.6187 0.2001 0.2927 0.091 Uiso 0.5 1 calc PR B 2
H4B4 H 0.6376 0.1757 0.3274 0.091 Uiso 0.5 1 calc PR B 2
H4B5 H 0.5663 0.2017 0.2713 0.091 Uiso 0.5 1 calc PR B 2
H4B6 H 0.5517 0.1544 0.3193 0.091 Uiso 0.5 1 calc PR B 2
C5B C 0.7396(7) 0.3250(7) 0.4818(5) 0.063(4) Uani 1 1 d . B 2
H5B1 H 0.7427 0.3572 0.5132 0.094 Uiso 0.5 1 calc PR B 2
H5B2 H 0.774 0.3403 0.4625 0.094 Uiso 0.5 1 calc PR B 2
H5B3 H 0.755 0.2791 0.4983 0.094 Uiso 0.5 1 calc PR B 2
H5B4 H 0.7718 0.2939 0.4695 0.094 Uiso 0.5 1 calc PR B 2
H5B5 H 0.7405 0.3107 0.5202 0.094 Uiso 0.5 1 calc PR B 2
H5B6 H 0.7594 0.372 0.4843 0.094 Uiso 0.5 1 calc PR B 2
C6B C 0.4404(6) 0.2572(5) 0.2920(5) 0.038(3) Uani 1 1 d . B 2
C7B C 0.4187(7) 0.2656(6) 0.2319(5) 0.044(3) Uani 1 1 d . B 2
C8B C 0.3465(9) 0.2437(7) 0.1949(6) 0.065(4) Uani 1 1 d . B 2
H8B H 0.3328 0.2487 0.1539 0.078 Uiso 1 1 calc R B 2
C9B C 0.2932(8) 0.2148(7) 0.2147(6) 0.065(4) Uani 1 1 d . B 2
H9B H 0.2437 0.2006 0.1885 0.078 Uiso 1 1 calc R B 2
C10B C 0.3155(7) 0.2078(6) 0.2740(6) 0.061(4) Uani 1 1 d . B 2
H10B H 0.2792 0.1885 0.288 0.073 Uiso 1 1 calc R B 2
C11B C 0.3851(7) 0.2259(5) 0.3148(5) 0.044(3) Uani 1 1 d . B 2
C12B C 0.4731(8) 0.2968(7) 0.2059(5) 0.069(4) Uani 1 1 d . B 2
H12B H 0.5234 0.306 0.2386 0.083 Uiso 1 1 calc R B 2
C13B C 0.4413(9) 0.3658(8) 0.1760(6) 0.094(5) Uani 1 1 d . B 2
H13G H 0.4771 0.3854 0.1596 0.141 Uiso 1 1 calc R B 2
H13H H 0.4353 0.3976 0.2048 0.141 Uiso 1 1 calc R B 2
H13I H 0.3911 0.3582 0.1444 0.141 Uiso 1 1 calc R B 2
C14B C 0.4879(8) 0.2497(9) 0.1627(6) 0.091(5) Uani 1 1 d . B 2
H14G H 0.5232 0.2721 0.1473 0.136 Uiso 1 1 calc R B 2
H14H H 0.4392 0.2396 0.1304 0.136 Uiso 1 1 calc R B 2
H14I H 0.511 0.2069 0.1824 0.136 Uiso 1 1 calc R B 2
C15B C 0.4084(6) 0.2158(5) 0.3792(5) 0.044(3) Uani 1 1 d . B 2
H15B H 0.4408 0.256 0.3992 0.052 Uiso 1 1 calc R B 2
C16B C 0.3410(7) 0.2130(6) 0.3982(6) 0.060(4) Uani 1 1 d . B 2
H16G H 0.3597 0.2073 0.4408 0.089 Uiso 1 1 calc R B 2
H16H H 0.3079 0.1741 0.3791 0.089 Uiso 1 1 calc R B 2
H16I H 0.3115 0.2558 0.387 0.089 Uiso 1 1 calc R B 2
C17B C 0.4581(8) 0.1512(6) 0.3992(5) 0.062(4) Uani 1 1 d . B 2
H17G H 0.4735 0.1457 0.4416 0.093 Uiso 1 1 calc R B 2
H17H H 0.5041 0.1557 0.3895 0.093 Uiso 1 1 calc R B 2
H17I H 0.4285 0.1109 0.3792 0.093 Uiso 1 1 calc R B 2
C18B C 0.6190(6) 0.3888(6) 0.5027(5) 0.044(3) Uani 1 1 d . B 2
C19B C 0.6142(7) 0.3454(6) 0.5474(5) 0.053(3) Uani 1 1 d . B 2
C20B C 0.6270(7) 0.3772(6) 0.6017(5) 0.057(4) Uani 1 1 d . B 2
H20B H 0.6272 0.3491 0.6334 0.068 Uiso 1 1 calc R B 2
C21B C 0.6389(7) 0.4450(7) 0.6112(5) 0.059(4) Uani 1 1 d . B 2
H21B H 0.6456 0.4645 0.6482 0.071 Uiso 1 1 calc R B 2
C22B C 0.6413(7) 0.4864(7) 0.5654(6) 0.059(4) Uani 1 1 d . B 2
H22B H 0.651 0.5342 0.5724 0.071 Uiso 1 1 calc R B 2
C23B C 0.6303(7) 0.4610(5) 0.5107(5) 0.047(3) Uani 1 1 d . B 2
C24B C 0.5997(8) 0.2715(6) 0.5400(6) 0.062(4) Uani 1 1 d . B 2
H24B H 0.5997 0.2587 0.5006 0.074 Uiso 1 1 calc R B 2
C25B C 0.6612(11) 0.2268(7) 0.5860(8) 0.114(7) Uani 1 1 d . B 2
H25G H 0.6471 0.1782 0.5787 0.171 Uiso 1 1 calc R B 2
H25H H 0.6641 0.2393 0.6253 0.171 Uiso 1 1 calc R B 2
H25I H 0.7114 0.2345 0.5832 0.171 Uiso 1 1 calc R B 2
C26B C 0.5219(9) 0.2515(7) 0.5408(6) 0.086(5) Uani 1 1 d . B 2
H26G H 0.5148 0.2017 0.5353 0.128 Uiso 1 1 calc R B 2
H26H H 0.4811 0.2753 0.5091 0.128 Uiso 1 1 calc R B 2
H26I H 0.5195 0.2644 0.5785 0.128 Uiso 1 1 calc R B 2
C27B C 0.6318(8) 0.5070(5) 0.4649(6) 0.062(4) Uani 1 1 d . B 2
H27B H 0.6266 0.4778 0.4301 0.075 Uiso 1 1 calc R B 2
C28B C 0.5627(11) 0.5554(8) 0.4461(7) 0.107(6) Uani 1 1 d . B 2
H28G H 0.5642 0.5855 0.4146 0.16 Uiso 1 1 calc R B 2
H28H H 0.5644 0.5835 0.4796 0.16 Uiso 1 1 calc R B 2
H28I H 0.515 0.5285 0.432 0.16 Uiso 1 1 calc R B 2
C29B C 0.7101(12) 0.5458(11) 0.4824(8) 0.145(8) Uani 1 1 d . B 2
H29G H 0.709 0.5759 0.4501 0.217 Uiso 1 1 calc R B 2
H29H H 0.752 0.5124 0.4905 0.217 Uiso 1 1 calc R B 2
H29I H 0.7185 0.5735 0.5175 0.217 Uiso 1 1 calc R B 2
C30B C 0.3700(8) 0.4632(6) 0.4539(6) 0.054(3) Uani 1 1 d . B 2
C31B C 0.4251(7) 0.4433(8) 0.5060(6) 0.067(4) Uani 1 1 d . B 2
H31B H 0.4589 0.4069 0.5062 0.08 Uiso 1 1 calc R B 2
C32B C 0.4331(8) 0.4745(8) 0.5584(6) 0.074(4) Uani 1 1 d . B 2
H32B H 0.4727 0.4596 0.5935 0.088 Uiso 1 1 calc R B 2
C33B C 0.3855(8) 0.5262(8) 0.5606(7) 0.078(4) Uani 1 1 d . B 2
H33B H 0.3895 0.546 0.5969 0.094 Uiso 1 1 calc R B 2
C34B C 0.3316(8) 0.5486(7) 0.5091(6) 0.064(4) Uani 1 1 d . B 2
H34B H 0.3008 0.587 0.5099 0.077 Uiso 1 1 calc R B 2
C35B C 0.3196(7) 0.5176(6) 0.4548(6) 0.058(4) Uani 1 1 d . B 2
H35B H 0.2793 0.5323 0.4199 0.069 Uiso 1 1 calc R B 2
C36B C 0.3330(7) 0.4715(6) 0.3270(5) 0.048(3) Uani 1 1 d . B 2
C37B C 0.3315(7) 0.5425(7) 0.3271(6) 0.062(4) Uani 1 1 d . B 2
H37B H 0.3429 0.5648 0.3637 0.075 Uiso 1 1 calc R B 2
C38B C 0.3156(8) 0.5820(8) 0.2803(7) 0.071(4) Uani 1 1 d . B 2
H38B H 0.3183 0.6306 0.2842 0.085 Uiso 1 1 calc R B 2
C39B C 0.2948(7) 0.5516(10) 0.2250(7) 0.080(5) Uani 1 1 d . B 2
H39B H 0.2791 0.5793 0.1907 0.096 Uiso 1 1 calc R B 2
C40B C 0.2973(8) 0.4803(11) 0.2206(7) 0.087(5) Uani 1 1 d . B 2
H40B H 0.2874 0.4588 0.1839 0.104 Uiso 1 1 calc R B 2
C41B C 0.3144(8) 0.4419(7) 0.2710(7) 0.070(4) Uani 1 1 d . B 2
H41B H 0.3137 0.3932 0.2679 0.084 Uiso 1 1 calc R B 2
C42B C 0.6058(8) 0.4481(7) 0.3042(7) 0.080(5) Uani 1 1 d . B 2
H42E H 0.5993 0.4094 0.2765 0.096 Uiso 1 1 calc R B 2
H42F H 0.6473 0.4366 0.3421 0.096 Uiso 1 1 calc R B 2
C43B C 0.6227(10) 0.5131(10) 0.2798(9) 0.114(6) Uani 1 1 d . B 2
H43E H 0.6701 0.5338 0.3086 0.137 Uiso 1 1 calc R B 2
H43F H 0.6322 0.5029 0.2438 0.137 Uiso 1 1 calc R B 2
C44B C 0.5645(13) 0.5590(11) 0.2672(12) 0.181(13) Uani 1 1 d . B 2
H44E H 0.5446 0.5703 0.2249 0.217 Uiso 1 1 calc R B 2
H44F H 0.5832 0.6019 0.2897 0.217 Uiso 1 1 calc R B 2
C45B C 0.5024(8) 0.5280(7) 0.2830(7) 0.084(5) Uani 1 1 d . B 2
H45E H 0.4889 0.5584 0.3099 0.101 Uiso 1 1 calc R B 2
H45F H 0.4557 0.5197 0.2476 0.101 Uiso 1 1 calc R B 2
Ca1C Ca 0.98852(13) 0.91351(11) 0.11137(10) 0.0456(6) Uani 1 1 d . C 3
P1C P 0.8338(2) 0.91815(18) 0.10579(19) 0.0723(11) Uani 1 1 d . C 3
O1C O 1.0395(5) 0.8372(5) 0.0626(4) 0.072(3) Uani 1 1 d . C 3
N1C N 1.0177(6) 1.0151(4) 0.0784(4) 0.044(2) Uani 1 1 d . C 3
N2C N 1.0977(6) 0.9391(5) 0.1916(4) 0.056(3) Uani 1 1 d . C 3
C1C C 1.0886(8) 1.0393(6) 0.0921(5) 0.057(4) Uani 1 1 d . C 3
C2C C 1.1536(7) 1.0107(8) 0.1379(5) 0.072(4) Uani 1 1 d . C 3
H2C H 1.2017 1.0234 0.1364 0.086 Uiso 1 1 calc R C 3
C3C C 1.1595(8) 0.9676(8) 0.1844(6) 0.078(5) Uani 1 1 d . C 3
C4C C 1.1044(10) 1.1008(7) 0.0593(6) 0.094(5) Uani 1 1 d . C 3
H4C1 H 1.056 1.1162 0.0291 0.141 Uiso 0.5 1 calc PR C 3
H4C2 H 1.1404 1.0871 0.041 0.141 Uiso 0.5 1 calc PR C 3
H4C3 H 1.1268 1.1384 0.087 0.141 Uiso 0.5 1 calc PR C 3
H4C4 H 1.1595 1.1116 0.0757 0.141 Uiso 0.5 1 calc PR C 3
H4C5 H 1.0751 1.1407 0.0637 0.141 Uiso 0.5 1 calc PR C 3
H4C6 H 1.0887 1.0895 0.0177 0.141 Uiso 0.5 1 calc PR C 3
C5C C 1.2388(8) 0.9546(10) 0.2277(6) 0.109(6) Uani 1 1 d . C 3
H5C1 H 1.2364 0.9245 0.2588 0.163 Uiso 0.5 1 calc PR C 3
H5C2 H 1.2628 0.9984 0.2447 0.163 Uiso 0.5 1 calc PR C 3
H5C3 H 1.2695 0.9325 0.2079 0.163 Uiso 0.5 1 calc PR C 3
H5C4 H 1.2761 0.9791 0.2155 0.163 Uiso 0.5 1 calc PR C 3
H5C5 H 1.2496 0.9052 0.2296 0.163 Uiso 0.5 1 calc PR C 3
H5C6 H 1.243 0.9711 0.2664 0.163 Uiso 0.5 1 calc PR C 3
C6C C 0.9550(7) 1.0480(5) 0.0365(5) 0.043(3) Uani 1 1 d . C 3
C7C C 0.9333(7) 1.0376(6) -0.0251(5) 0.051(3) Uani 1 1 d . C 3
C8C C 0.8638(9) 1.0612(8) -0.0626(6) 0.076(4) Uani 1 1 d . C 3
H8C H 0.8499 1.0535 -0.1034 0.091 Uiso 1 1 calc R C 3
C9C C 0.8140(10) 1.0949(8) -0.0445(8) 0.092(5) Uani 1 1 d . C 3
H9C H 0.7672 1.1122 -0.0725 0.111 Uiso 1 1 calc R C 3
C10C C 0.8312(9) 1.1046(6) 0.0163(7) 0.067(4) Uani 1 1 d . C 3
H10C H 0.7952 1.1266 0.0292 0.081 Uiso 1 1 calc R C 3
C11C C 0.9025(7) 1.0814(5) 0.0573(6) 0.045(3) Uani 1 1 d . C 3
C12C C 0.9861(8) 1.0001(8) -0.0490(6) 0.071(4) Uani 1 1 d . C 3
H12C H 1.0345 0.9868 -0.0158 0.086 Uiso 1 1 calc R C 3
C13C C 0.9464(9) 0.9364(9) -0.0804(6) 0.094(5) Uani 1 1 d . C 3
H13J H 0.9805 0.9116 -0.0955 0.141 Uiso 1 1 calc R C 3
H13K H 0.8991 0.9493 -0.1131 0.141 Uiso 1 1 calc R C 3
H13L H 0.9335 0.9069 -0.0532 0.141 Uiso 1 1 calc R C 3
C14C C 1.0065(9) 1.0456(9) -0.0928(6) 0.097(5) Uani 1 1 d . C 3
H14J H 1.0333 1.087 -0.0728 0.145 Uiso 1 1 calc R C 3
H14K H 0.9591 1.0586 -0.1253 0.145 Uiso 1 1 calc R C 3
H14L H 1.0399 1.0198 -0.108 0.145 Uiso 1 1 calc R C 3
C15C C 0.9218(8) 1.0940(6) 0.1202(6) 0.060(4) Uani 1 1 d . C 3
H15C H 0.9495 1.0522 0.1413 0.072 Uiso 1 1 calc R C 3
C16C C 0.8524(10) 1.1053(8) 0.1394(6) 0.095(5) Uani 1 1 d . C 3
H16J H 0.8714 1.1128 0.1818 0.142 Uiso 1 1 calc R C 3
H16K H 0.8191 1.0647 0.1292 0.142 Uiso 1 1 calc R C 3
H16L H 0.823 1.1456 0.1191 0.142 Uiso 1 1 calc R C 3
C17C C 0.9801(11) 1.1565(7) 0.1429(6) 0.107(6) Uani 1 1 d . C 3
H17J H 0.9931 1.1628 0.185 0.16 Uiso 1 1 calc R C 3
H17K H 0.956 1.1985 0.1221 0.16 Uiso 1 1 calc R C 3
H17L H 1.027 1.1468 0.1356 0.16 Uiso 1 1 calc R C 3
C18C C 1.1100(6) 0.9125(7) 0.2500(5) 0.052(3) Uani 1 1 d . C 3
C19C C 1.1096(7) 0.9595(7) 0.2925(5) 0.047(3) Uani 1 1 d . C 3
C20C C 1.1241(8) 0.9335(9) 0.3478(6) 0.075(4) Uani 1 1 d . C 3
H20C H 1.1312 0.9648 0.3789 0.09 Uiso 1 1 calc R C 3
C21C C 1.1288(9) 0.8622(10) 0.3602(6) 0.079(5) Uani 1 1 d . C 3
H21C H 1.1359 0.8456 0.3981 0.095 Uiso 1 1 calc R C 3
C22C C 1.1231(8) 0.8199(8) 0.3171(6) 0.075(4) Uani 1 1 d . C 3
H22C H 1.1253 0.772 0.3251 0.09 Uiso 1 1 calc R C 3
C23C C 1.1140(8) 0.8402(7) 0.2603(6) 0.071(4) Uani 1 1 d . C 3
C24C C 1.0997(8) 1.0355(8) 0.2828(6) 0.077(4) Uani 1 1 d . C 3
H24C H 1.0899 1.0436 0.2405 0.092 Uiso 1 1 calc R C 3
C25C C 1.1726(11) 1.0771(10) 0.3184(10) 0.179(11) Uani 1 1 d . C 3
H25J H 1.163 1.1261 0.3092 0.268 Uiso 1 1 calc R C 3
H25K H 1.2157 1.0617 0.3081 0.268 Uiso 1 1 calc R C 3
H25L H 1.1851 1.0699 0.3603 0.268 Uiso 1 1 calc R C 3
C26C C 1.0318(9) 1.0646(8) 0.2934(7) 0.087(5) Uani 1 1 d . C 3
H26J H 1.0278 1.1139 0.285 0.131 Uiso 1 1 calc R C 3
H26K H 1.0385 1.0571 0.3344 0.131 Uiso 1 1 calc R C 3
H26L H 0.9846 1.0416 0.2678 0.131 Uiso 1 1 calc R C 3
C27C C 1.1077(9) 0.7893(7) 0.2110(6) 0.075(4) Uani 1 1 d . C 3
H27C H 1.1065 0.8159 0.1759 0.09 Uiso 1 1 calc R C 3
C28C C 1.0287(10) 0.7487(9) 0.1944(8) 0.126(7) Uani 1 1 d . C 3
H28J H 1.0231 0.7164 0.1625 0.188 Uiso 1 1 calc R C 3
H28K H 0.9858 0.7813 0.1818 0.188 Uiso 1 1 calc R C 3
H28L H 1.0286 0.7232 0.2287 0.188 Uiso 1 1 calc R C 3
C29C C 1.1771(11) 0.7412(10) 0.2298(8) 0.145(8) Uani 1 1 d . C 3
H29J H 1.1723 0.7093 0.1978 0.218 Uiso 1 1 calc R C 3
H29K H 1.1793 0.7151 0.2644 0.218 Uiso 1 1 calc R C 3
H29L H 1.2243 0.7683 0.2392 0.218 Uiso 1 1 calc R C 3
C30C C 0.8512(8) 0.8771(7) 0.1762(7) 0.071(4) Uani 1 1 d . C 3
C31C C 0.9027(8) 0.9086(8) 0.2243(8) 0.080(4) Uani 1 1 d . C 3
H31C H 0.9307 0.9467 0.2183 0.097 Uiso 1 1 calc R C 3
C32C C 0.9169(9) 0.8889(9) 0.2808(9) 0.101(5) Uani 1 1 d . C 3
H32C H 0.9561 0.9107 0.3127 0.121 Uiso 1 1 calc R C 3
C33C C 0.8736(10) 0.8371(10) 0.2906(8) 0.094(5) Uani 1 1 d . C 3
H33C H 0.8802 0.8243 0.3294 0.113 Uiso 1 1 calc R C 3
C34C C 0.8201(9) 0.8034(8) 0.2429(9) 0.086(5) Uani 1 1 d . C 3
H34C H 0.7925 0.7655 0.2496 0.103 Uiso 1 1 calc R C 3
C35C C 0.8058(8) 0.8237(7) 0.1861(8) 0.076(4) Uani 1 1 d . C 3
H35C H 0.7663 0.8023 0.1541 0.091 Uiso 1 1 calc R C 3
C36C C 0.8262(7) 0.8500(6) 0.0556(7) 0.055(4) Uani 1 1 d . C 3
C37C C 0.8274(8) 0.7751(7) 0.0642(8) 0.076(4) Uani 1 1 d . C 3
H37C H 0.8378 0.7568 0.1022 0.091 Uiso 1 1 calc R C 3
C38C C 0.8139(8) 0.7323(7) 0.0183(9) 0.086(5) Uani 1 1 d . C 3
H38C H 0.8146 0.6842 0.0252 0.103 Uiso 1 1 calc R C 3
C39C C 0.7989(9) 0.7544(10) -0.0381(9) 0.101(6) Uani 1 1 d . C 3
H39C H 0.7895 0.7225 -0.0692 0.121 Uiso 1 1 calc R C 3
C40C C 0.7980(9) 0.8247(8) -0.0481(8) 0.086(5) Uani 1 1 d . C 3
H40C H 0.7885 0.8424 -0.0862 0.104 Uiso 1 1 calc R C 3
C41C C 0.8114(8) 0.8680(8) -0.0007(8) 0.087(5) Uani 1 1 d . C 3
H41C H 0.8102 0.9159 -0.0086 0.104 Uiso 1 1 calc R C 3
C42C C 1.1148(9) 0.8479(9) 0.0602(7) 0.098(6) Uani 1 1 d . C 3
H42G H 1.1559 0.831 0.0964 0.118 Uiso 1 1 calc R C 3
H42H H 1.1237 0.8972 0.0551 0.118 Uiso 1 1 calc R C 3
C43C C 1.1129(12) 0.8077(11) 0.0089(10) 0.136(8) Uani 1 1 d . C 3
H43G H 1.1002 0.8377 -0.0259 0.163 Uiso 1 1 calc R C 3
H43H H 1.1634 0.7857 0.0166 0.163 Uiso 1 1 calc R C 3
C44C C 1.0546(15) 0.7566(15) -0.0004(15) 0.220(16) Uani 1 1 d . C 3
H44G H 1.0199 0.7556 -0.0422 0.264 Uiso 1 1 calc R C 3
H44H H 1.0783 0.7107 0.0105 0.264 Uiso 1 1 calc R C 3
C45C C 1.0135(10) 0.7734(9) 0.0340(8) 0.107(6) Uani 1 1 d . C 3
H45G H 1.0203 0.7369 0.0636 0.129 Uiso 1 1 calc R C 3
H45H H 0.9581 0.7765 0.0093 0.129 Uiso 1 1 calc R C 3

loop_
_atom_site_aniso_label
_atom_site_aniso_U_11
_atom_site_aniso_U_22
_atom_site_aniso_U_33
_atom_site_aniso_U_23
_atom_site_aniso_U_13
_atom_site_aniso_U_12
Ca1 0.0357(14) 0.0295(11) 0.0457(12) -0.0012(10) 0.0196(11) 0.0081(10)
P1 0.044(2) 0.0427(18) 0.067(2) -0.0083(16) 0.0212(17) -0.0019(15)
O1 0.049(6) 0.050(5) 0.095(6) -0.028(5) 0.030(5) -0.001(4)
N1 0.064(7) 0.033(5) 0.043(6) 0.001(4) 0.027(5) 0.019(5)
N2 0.022(5) 0.029(5) 0.051(6) -0.014(4) 0.018(5) -0.002(4)
C1 0.031(7) 0.037(6) 0.051(8) -0.012(6) 0.010(6) 0.003(5)
C2 0.043(8) 0.075(9) 0.044(8) -0.003(7) 0.025(7) 0.002(7)
C3 0.041(8) 0.049(7) 0.044(7) -0.023(6) 0.021(6) -0.020(6)
C4 0.075(10) 0.055(8) 0.063(8) 0.017(7) 0.035(8) 0.039(7)
C5 0.056(9) 0.044(7) 0.072(9) -0.012(6) 0.035(7) -0.003(6)
C6 0.044(8) 0.022(6) 0.058(9) -0.003(6) 0.024(7) 0.001(5)
C7 0.052(9) 0.054(8) 0.037(8) -0.001(6) 0.011(7) 0.019(7)
C8 0.076(11) 0.055(8) 0.042(8) -0.007(6) 0.017(8) -0.002(8)
C9 0.103(13) 0.058(9) 0.071(11) -0.001(8) 0.050(10) -0.012(9)
C10 0.082(11) 0.030(7) 0.064(10) 0.001(6) 0.035(9) 0.001(6)
C11 0.078(11) 0.025(6) 0.053(8) -0.005(6) 0.041(8) 0.007(6)
C12 0.065(10) 0.067(9) 0.066(9) -0.009(8) 0.020(8) 0.010(8)
C13 0.069(10) 0.101(12) 0.086(10) -0.023(9) 0.019(8) 0.002(9)
C14 0.058(11) 0.146(15) 0.074(10) 0.033(10) 0.016(9) 0.022(10)
C15 0.057(10) 0.059(8) 0.062(9) 0.002(7) 0.021(8) -0.018(7)
C16 0.067(12) 0.077(10) 0.118(13) 0.013(10) 0.008(10) -0.022(9)
C17 0.111(14) 0.093(11) 0.085(11) -0.060(9) 0.053(10) -0.047(10)
C18 0.031(7) 0.045(7) 0.041(6) 0.006(6) 0.016(6) 0.010(6)
C19 0.054(9) 0.039(7) 0.041(7) 0.007(6) 0.009(7) 0.019(6)
C20 0.044(8) 0.062(8) 0.047(7) 0.003(7) 0.008(6) -0.011(7)
C21 0.056(10) 0.076(10) 0.070(9) 0.028(8) 0.023(8) 0.020(8)
C22 0.058(10) 0.049(8) 0.086(10) 0.028(8) 0.032(9) 0.021(7)
C23 0.046(8) 0.032(6) 0.059(8) -0.001(6) 0.030(7) -0.002(6)
C24 0.043(9) 0.055(8) 0.049(8) 0.009(6) 0.011(7) 0.005(6)
C25 0.078(12) 0.079(10) 0.094(11) 0.027(9) 0.044(9) 0.019(8)
C26 0.042(9) 0.076(9) 0.089(10) -0.009(8) 0.030(8) -0.026(7)
C27 0.066(10) 0.044(8) 0.100(11) 0.009(7) 0.043(9) 0.004(7)
C28 0.067(10) 0.046(8) 0.109(12) -0.004(8) 0.032(9) -0.007(7)
C29 0.084(12) 0.068(9) 0.121(13) 0.003(9) 0.071(11) -0.005(8)
C30 0.043(9) 0.040(7) 0.061(8) -0.003(6) 0.032(8) -0.006(6)
C31 0.078(12) 0.075(10) 0.081(10) 0.021(9) 0.044(9) 0.035(9)
C32 0.071(11) 0.073(10) 0.079(11) 0.011(9) 0.032(9) 0.000(8)
C33 0.132(17) 0.082(11) 0.061(11) 0.007(9) 0.038(12) -0.032(12)
C34 0.124(17) 0.103(13) 0.060(10) 0.037(10) -0.013(10) 0.008(13)
C35 0.050(10) 0.072(9) 0.069(10) 0.002(8) 0.007(8) -0.008(7)
C36 0.019(7) 0.035(6) 0.080(9) -0.006(6) 0.020(7) 0.005(5)
C37 0.028(7) 0.045(7) 0.072(9) 0.008(7) 0.018(7) -0.008(6)
C38 0.064(10) 0.046(8) 0.069(10) -0.025(8) 0.023(8) 0.011(7)
C39 0.083(11) 0.056(9) 0.063(9) -0.023(8) 0.039(9) -0.009(8)
C40 0.057(9) 0.058(8) 0.053(8) 0.010(7) 0.025(7) 0.020(7)
C41 0.043(7) 0.042(7) 0.056(8) -0.016(6) 0.017(6) 0.024(6)
C42 0.039(9) 0.069(9) 0.104(11) -0.012(9) 0.026(8) 0.019(7)
C43 0.093(14) 0.122(14) 0.123(14) -0.057(12) 0.067(12) -0.065(12)
C44 0.074(15) 0.136(17) 0.31(3) -0.13(2) 0.097(19) -0.057(13)
C45 0.078(12) 0.045(8) 0.104(11) -0.024(8) 0.039(9) -0.010(7)
Ca1A 0.0345(14) 0.0326(12) 0.0483(14) 0.0045(11) 0.0174(12) -0.0018(10)
P1A 0.044(2) 0.0360(17) 0.075(2) -0.0039(17) 0.0255(17) -0.0064(15)
O1A 0.049(6) 0.040(5) 0.089(6) 0.010(4) 0.034(5) 0.001(4)
N1A 0.036(6) 0.030(5) 0.052(6) 0.009(5) 0.018(5) 0.009(5)
N2A 0.046(6) 0.023(5) 0.057(6) -0.008(4) 0.024(5) -0.002(5)
C1A 0.018(7) 0.035(6) 0.048(7) -0.008(6) 0.004(6) 0.000(5)
C2A 0.033(7) 0.029(6) 0.066(8) -0.004(6) 0.011(6) -0.025(5)
C3A 0.033(7) 0.027(6) 0.049(7) 0.002(6) 0.016(6) -0.005(5)
C4A 0.054(9) 0.052(7) 0.064(8) -0.007(6) 0.030(7) -0.026(6)
C5A 0.053(9) 0.052(7) 0.062(8) -0.001(6) 0.025(7) -0.004(6)
C6A 0.054(9) 0.029(6) 0.045(8) 0.001(5) 0.029(7) -0.007(6)
C7A 0.045(8) 0.053(7) 0.041(8) 0.008(6) 0.022(7) 0.012(6)
C8A 0.067(10) 0.057(8) 0.053(8) 0.017(7) 0.021(8) 0.016(7)
C9A 0.065(10) 0.068(9) 0.051(9) 0.020(7) 0.033(8) 0.018(7)
C10A 0.067(10) 0.037(7) 0.090(11) 0.014(7) 0.045(9) 0.020(6)
C11A 0.039(8) 0.035(6) 0.048(8) -0.011(5) 0.021(7) -0.006(6)
C12A 0.051(9) 0.066(9) 0.052(8) 0.012(7) 0.015(7) 0.007(7)
C13A 0.092(13) 0.114(13) 0.079(11) 0.023(10) 0.032(10) 0.047(10)
C14A 0.071(11) 0.116(13) 0.062(9) -0.022(9) 0.004(8) -0.015(10)
C15A 0.048(9) 0.039(7) 0.079(10) 0.000(7) 0.040(8) 0.003(6)
C16A 0.055(10) 0.060(8) 0.083(10) -0.007(7) 0.022(8) 0.004(7)
C17A 0.060(10) 0.060(9) 0.069(9) -0.006(7) 0.025(8) 0.007(7)
C18A 0.027(7) 0.034(6) 0.051(7) 0.001(6) 0.012(6) -0.006(5)
C19A 0.029(8) 0.058(8) 0.051(8) -0.011(6) 0.015(7) 0.009(6)
C20A 0.014(7) 0.095(11) 0.078(10) -0.027(9) 0.006(7) 0.010(7)
C21A 0.048(10) 0.065(9) 0.086(10) -0.031(8) 0.012(9) -0.014(8)
C22A 0.057(10) 0.053(8) 0.085(10) -0.031(8) 0.027(9) -0.021(8)
C23A 0.049(8) 0.028(6) 0.076(8) -0.014(6) 0.037(7) -0.014(6)
C24A 0.036(9) 0.102(11) 0.046(8) -0.009(8) 0.007(7) 0.010(8)
C25A 0.056(10) 0.071(9) 0.084(10) -0.009(8) 0.024(8) 0.010(8)
C26A 0.058(10) 0.096(11) 0.070(10) 0.027(8) 0.020(8) 0.019(8)
C27A 0.037(8) 0.039(7) 0.097(10) -0.011(7) 0.030(8) 0.013(6)
C28A 0.121(14) 0.041(8) 0.082(11) 0.005(7) 0.024(10) 0.000(8)
C29A 0.054(10) 0.091(11) 0.156(15) -0.033(11) 0.066(11) -0.008(8)
C30A 0.050(9) 0.039(7) 0.072(9) -0.002(6) 0.031(8) -0.006(6)
C31A 0.077(13) 0.124(15) 0.183(18) -0.101(14) 0.071(13) -0.019(11)
C32A 0.094(15) 0.152(18) 0.19(2) -0.131(17) 0.049(14) -0.020(13)
C33A 0.086(13) 0.061(9) 0.116(13) -0.050(9) 0.041(11) -0.022(9)
C34A 0.125(18) 0.126(16) 0.28(3) -0.142(18) 0.154(19) -0.065(14)
C35A 0.071(12) 0.095(12) 0.24(2) -0.089(14) 0.099(14) -0.055(10)
C36A 0.042(8) 0.027(6) 0.065(8) 0.007(6) 0.032(7) -0.003(5)
C37A 0.062(10) 0.056(9) 0.082(11) -0.003(8) 0.040(9) -0.018(7)
C38A 0.068(11) 0.049(8) 0.102(12) 0.012(9) 0.052(10) 0.010(8)
C39A 0.061(10) 0.074(10) 0.085(11) 0.039(9) 0.044(9) 0.008(8)
C40A 0.069(9) 0.073(10) 0.063(9) -0.002(8) 0.038(7) -0.016(8)
C41A 0.079(10) 0.036(7) 0.070(9) 0.005(7) 0.047(8) 0.000(7)
C42A 0.039(8) 0.040(7) 0.100(10) 0.000(7) 0.029(7) -0.001(6)
C43A 0.050(9) 0.087(11) 0.085(10) 0.020(9) 0.022(8) 0.008(8)
C44A 0.047(10) 0.057(9) 0.154(15) 0.046(9) 0.034(10) 0.021(7)
C45A 0.048(9) 0.035(7) 0.115(11) 0.017(7) 0.041(8) -0.009(6)
Ca1B 0.0382(14) 0.0318(11) 0.0375(12) 0.0039(10) 0.0173(11) 0.0020(10)
P1B 0.047(2) 0.0412(18) 0.088(2) 0.0111(18) 0.0359(19) 0.0006(16)
O1B 0.066(6) 0.052(5) 0.090(6) 0.027(5) 0.045(5) 0.012(5)
N1B 0.045(7) 0.036(5) 0.030(5) -0.002(4) 0.010(5) -0.001(5)
N2B 0.032(6) 0.029(4) 0.029(5) -0.001(4) 0.009(4) -0.002(4)
C1B 0.047(9) 0.059(8) 0.046(8) 0.001(6) 0.028(7) 0.009(7)
C2B 0.030(7) 0.067(8) 0.043(7) -0.034(6) 0.014(6) -0.003(6)
C3B 0.030(7) 0.046(7) 0.046(7) -0.004(6) 0.015(6) 0.009(6)
C4B 0.042(8) 0.083(9) 0.066(8) -0.041(7) 0.030(7) 0.001(7)
C5B 0.045(9) 0.086(10) 0.062(8) -0.007(7) 0.025(7) -0.004(7)
C6B 0.019(7) 0.040(6) 0.045(8) -0.016(6) 0.000(6) -0.008(5)
C7B 0.038(8) 0.048(7) 0.035(7) -0.007(6) 0.002(6) 0.002(6)
C8B 0.070(11) 0.082(10) 0.041(8) -0.008(7) 0.019(8) 0.005(8)
C9B 0.038(9) 0.086(10) 0.065(10) -0.015(8) 0.013(8) 0.003(7)
C10B 0.037(9) 0.072(9) 0.075(11) -0.024(8) 0.022(8) -0.032(7)
C11B 0.032(8) 0.040(7) 0.062(9) -0.005(6) 0.021(7) -0.002(6)
C12B 0.060(10) 0.103(11) 0.041(8) 0.004(8) 0.017(7) -0.015(8)
C13B 0.104(13) 0.120(13) 0.063(9) 0.046(9) 0.036(9) 0.003(11)
C14B 0.076(11) 0.161(15) 0.048(8) -0.035(9) 0.037(8) -0.012(10)
C15B 0.038(8) 0.035(6) 0.063(8) -0.009(6) 0.026(7) -0.011(5)
C16B 0.067(10) 0.039(7) 0.084(9) -0.012(7) 0.041(8) -0.005(6)
C17B 0.080(10) 0.054(8) 0.063(8) -0.001(7) 0.040(8) 0.010(7)
C18B 0.039(7) 0.050(7) 0.045(7) -0.014(7) 0.017(6) 0.006(6)
C19B 0.066(10) 0.045(8) 0.042(8) 0.001(6) 0.012(7) -0.001(6)
C20B 0.075(10) 0.056(9) 0.038(7) 0.005(7) 0.019(7) 0.015(7)
C21B 0.059(9) 0.068(9) 0.046(8) -0.017(8) 0.015(7) 0.017(7)
C22B 0.053(9) 0.058(8) 0.073(10) -0.014(8) 0.033(8) -0.019(7)
C23B 0.057(9) 0.036(7) 0.059(8) -0.010(6) 0.034(7) -0.004(6)
C24B 0.079(11) 0.061(9) 0.053(8) 0.001(7) 0.033(8) 0.007(8)
C25B 0.163(18) 0.063(10) 0.150(16) 0.033(10) 0.097(14) 0.056(11)
C26B 0.113(14) 0.073(10) 0.074(10) -0.008(8) 0.039(10) -0.028(10)
C27B 0.107(13) 0.023(6) 0.067(9) -0.018(6) 0.045(9) -0.024(7)
C28B 0.163(18) 0.060(10) 0.118(14) 0.023(9) 0.076(13) 0.029(11)
C29B 0.15(2) 0.163(19) 0.141(17) -0.039(15) 0.081(16) -0.092(16)
C30B 0.049(9) 0.036(7) 0.084(10) 0.013(7) 0.035(8) 0.000(6)
C31B 0.032(8) 0.087(10) 0.084(10) -0.003(9) 0.026(8) -0.013(8)
C32B 0.049(10) 0.106(12) 0.067(10) -0.001(9) 0.024(8) 0.014(9)
C33B 0.032(9) 0.108(12) 0.090(12) -0.004(10) 0.016(9) -0.016(9)
C34B 0.048(9) 0.068(9) 0.076(10) -0.017(8) 0.024(8) -0.022(7)
C35B 0.049(9) 0.059(8) 0.068(9) 0.007(7) 0.026(7) -0.010(7)
C36B 0.041(8) 0.042(7) 0.070(9) 0.002(7) 0.032(7) -0.012(6)
C37B 0.065(10) 0.063(9) 0.069(9) 0.013(8) 0.036(8) 0.007(7)
C38B 0.049(10) 0.101(12) 0.074(11) 0.007(10) 0.036(9) -0.014(8)
C39B 0.030(9) 0.121(14) 0.078(13) 0.038(11) 0.008(8) -0.022(9)
C40B 0.065(11) 0.128(16) 0.063(11) -0.005(11) 0.019(9) -0.020(10)
C41B 0.057(10) 0.064(9) 0.095(11) -0.003(9) 0.034(8) -0.018(7)
C42B 0.061(10) 0.082(10) 0.127(12) 0.027(9) 0.070(10) 0.024(8)
C43B 0.079(14) 0.122(15) 0.167(18) 0.034(13) 0.076(13) -0.022(12)
C44B 0.16(2) 0.126(17) 0.35(3) 0.13(2) 0.21(2) 0.070(16)
C45B 0.061(10) 0.078(10) 0.129(13) 0.046(10) 0.053(10) 0.020(8)
Ca1C 0.0366(15) 0.0532(15) 0.0495(14) 0.0049(12) 0.0189(12) 0.0027(12)
P1C 0.058(2) 0.049(2) 0.122(3) -0.006(2) 0.047(2) -0.0036(18)
O1C 0.072(7) 0.072(6) 0.090(7) -0.020(5) 0.051(6) -0.015(5)
N1C 0.040(6) 0.042(5) 0.051(6) 0.000(5) 0.018(5) -0.019(5)
N2C 0.049(7) 0.069(7) 0.053(6) 0.009(5) 0.022(5) 0.001(6)
C1C 0.081(11) 0.040(7) 0.060(8) -0.005(6) 0.038(8) -0.032(7)
C2C 0.030(8) 0.131(13) 0.050(8) 0.018(9) 0.011(7) -0.010(8)
C3C 0.041(9) 0.138(13) 0.049(8) 0.034(9) 0.009(7) -0.020(9)
C4C 0.131(15) 0.089(11) 0.074(10) -0.004(9) 0.052(10) -0.058(10)
C5C 0.035(9) 0.202(19) 0.079(10) 0.043(12) 0.010(8) -0.017(11)
C6C 0.038(8) 0.030(6) 0.056(8) 0.018(6) 0.010(7) 0.002(6)
C7C 0.046(9) 0.058(8) 0.039(8) 0.024(6) 0.006(7) 0.015(7)
C8C 0.067(11) 0.105(12) 0.046(8) 0.013(8) 0.012(8) 0.018(9)
C9C 0.084(13) 0.086(11) 0.103(14) 0.037(10) 0.031(11) 0.045(10)
C10C 0.078(12) 0.057(8) 0.091(12) 0.013(8) 0.060(10) 0.015(8)
C11C 0.040(8) 0.024(6) 0.074(9) 0.002(6) 0.025(7) -0.009(6)
C12C 0.064(10) 0.103(12) 0.048(8) 0.023(8) 0.023(8) 0.025(9)
C13C 0.072(11) 0.120(14) 0.091(11) -0.014(11) 0.033(9) -0.002(10)
C14C 0.100(13) 0.130(14) 0.074(10) 0.010(10) 0.048(10) 0.012(11)
C15C 0.090(11) 0.036(7) 0.070(10) 0.005(6) 0.049(9) 0.007(7)
C16C 0.145(16) 0.082(11) 0.083(11) -0.003(9) 0.071(11) -0.008(10)
C17C 0.181(19) 0.065(10) 0.091(12) -0.023(9) 0.071(13) -0.055(11)
C18C 0.033(7) 0.093(10) 0.027(6) -0.005(7) 0.008(5) -0.010(7)
C19C 0.039(8) 0.065(9) 0.033(7) 0.003(7) 0.010(6) -0.011(6)
C20C 0.041(9) 0.111(14) 0.065(11) -0.014(10) 0.013(7) 0.000(9)
C21C 0.087(12) 0.123(14) 0.024(8) 0.010(9) 0.018(8) 0.002(10)
C22C 0.072(11) 0.091(11) 0.045(9) 0.035(9) 0.001(8) 0.009(8)
C23C 0.065(10) 0.070(10) 0.072(11) 0.025(8) 0.019(8) 0.016(8)
C24C 0.066(11) 0.105(12) 0.066(10) -0.019(9) 0.031(8) -0.012(9)
C25C 0.113(17) 0.127(17) 0.24(3) 0.046(17) 0.001(17) -0.077(14)
C26C 0.091(12) 0.082(10) 0.101(12) -0.025(9) 0.050(10) -0.008(9)
C27C 0.098(13) 0.068(9) 0.060(9) 0.023(8) 0.031(9) 0.041(9)
C28C 0.097(15) 0.114(14) 0.150(17) -0.015(13) 0.027(13) -0.023(12)
C29C 0.16(2) 0.138(16) 0.150(18) 0.030(14) 0.069(16) 0.098(15)
C30C 0.029(8) 0.069(10) 0.116(13) -0.029(9) 0.028(9) 0.014(7)
C31C 0.057(10) 0.086(11) 0.104(12) 0.003(11) 0.037(9) 0.018(9)
C32C 0.069(12) 0.080(11) 0.134(17) 0.031(12) 0.017(11) -0.003(10)
C33C 0.066(12) 0.118(15) 0.085(13) 0.018(11) 0.012(11) 0.026(11)
C34C 0.060(12) 0.085(11) 0.105(13) 0.026(11) 0.024(11) 0.024(9)
C35C 0.050(10) 0.068(10) 0.097(13) -0.008(9) 0.014(9) 0.001(8)
C36C 0.035(8) 0.061(9) 0.081(10) -0.004(8) 0.034(8) -0.005(6)
C37C 0.065(11) 0.042(8) 0.128(14) -0.007(9) 0.045(10) 0.008(7)
C38C 0.054(11) 0.043(8) 0.138(16) -0.033(11) 0.010(11) -0.007(7)
C39C 0.064(12) 0.114(17) 0.113(15) -0.033(13) 0.020(11) 0.030(11)
C40C 0.086(13) 0.059(10) 0.120(14) -0.010(10) 0.045(11) 0.002(8)
C41C 0.056(10) 0.061(9) 0.140(15) -0.026(11) 0.033(10) 0.015(8)
C42C 0.061(11) 0.132(14) 0.123(14) -0.025(12) 0.059(11) -0.030(10)
C43C 0.128(19) 0.140(18) 0.20(2) -0.023(16) 0.125(18) 0.023(15)
C44C 0.15(2) 0.22(3) 0.37(4) -0.15(3) 0.19(3) -0.10(2)
C45C 0.097(14) 0.111(14) 0.124(15) -0.052(12) 0.053(12) -0.009(11)

loop_
_atom_type_symbol
_atom_type_description
_atom_type_scat_dispersion_real
_atom_type_scat_dispersion_imag
_atom_type_scat_source
C C 0.0033 0.0016 'International Tables Vol C Tables 4.2.6.8 and 6.1.1.4'
H H 0 0 'International Tables Vol C Tables 4.2.6.8 and 6.1.1.4'
Ca Ca 0.2262 0.3064 'International Tables Vol C Tables 4.2.6.8 and 6.1.1.4'
N N 0.0061 0.0033 'International Tables Vol C Tables 4.2.6.8 and 6.1.1.4'
O O 0.0106 0.006 'International Tables Vol C Tables 4.2.6.8 and 6.1.1.4'
P P 0.1023 0.0942 'International Tables Vol C Tables 4.2.6.8 and 6.1.1.4'

loop_
_geom_angle_atom_site_label_1
_geom_angle_atom_site_label_2
_geom_angle_atom_site_label_3
_geom_angle
O1 Ca1 N1 104.1(3)
O1 Ca1 N2 103.1(3)
N1 Ca1 N2 81.9(3)
O1 Ca1 P1 123.8(2)
N1 Ca1 P1 122.7(3)
N2 Ca1 P1 112.1(2)
C36 P1 C30 104.8(5)
C36 P1 Ca1 74.8(3)
C30 P1 Ca1 104.5(4)
C45 O1 C42 107.6(9)
C45 O1 Ca1 130.5(7)
C42 O1 Ca1 121.9(7)
C1 N1 C6 118.0(9)
C1 N1 Ca1 126.3(7)
C6 N1 Ca1 115.7(6)
C3 N2 C18 119.7(8)
C3 N2 Ca1 124.9(7)
C18 N2 Ca1 115.2(6)
N1 C1 C2 125.0(10)
N1 C1 C4 120.3(10)
C2 C1 C4 114.6(10)
C1 C2 C3 131.2(11)
C1 C2 H2 114.4
C3 C2 H2 114.4
N2 C3 C2 124.3(10)
N2 C3 C5 121.3(11)
C2 C3 C5 114.3(10)
C1 C4 H4A 109.5
C1 C4 H4B 109.5
H4A C4 H4B 109.5
C1 C4 H4C 109.5
H4A C4 H4C 109.5
H4B C4 H4C 109.5
C1 C4 H4D 109.5
H4A C4 H4D 141.1
H4B C4 H4D 56.3
H4C C4 H4D 56.3
C1 C4 H4E 109.5
H4A C4 H4E 56.3
H4B C4 H4E 141.1
H4C C4 H4E 56.3
H4D C4 H4E 109.5
C1 C4 H4F 109.5
H4A C4 H4F 56.3
H4B C4 H4F 56.3
H4C C4 H4F 141.1
H4D C4 H4F 109.5
H4E C4 H4F 109.5
C3 C5 H5A 109.5
C3 C5 H5B 109.5
H5A C5 H5B 109.5
C3 C5 H5C 109.5
H5A C5 H5C 109.5
H5B C5 H5C 109.5
C3 C5 H5D 109.5
H5A C5 H5D 141.1
H5B C5 H5D 56.3
H5C C5 H5D 56.3
C3 C5 H5E 109.5
H5A C5 H5E 56.3
H5B C5 H5E 141.1
H5C C5 H5E 56.3
H5D C5 H5E 109.5
C3 C5 H5F 109.5
H5A C5 H5F 56.3
H5B C5 H5F 56.3
H5C C5 H5F 141.1
H5D C5 H5F 109.5
H5E C5 H5F 109.5
C11 C6 C7 119.5(11)
C11 C6 N1 117.6(10)
C7 C6 N1 122.1(11)
C8 C7 C6 118.7(12)
C8 C7 C12 119.5(11)
C6 C7 C12 121.8(11)
C9 C8 C7 121.7(12)
C9 C8 H8 119.1
C7 C8 H8 119.1
C8 C9 C10 119.1(13)
C8 C9 H9 120.5
C10 C9 H9 120.5
C11 C10 C9 121.6(13)
C11 C10 H10 119.2
C9 C10 H10 119.2
C10 C11 C6 119.1(12)
C10 C11 C15 119.0(12)
C6 C11 C15 121.8(11)
C7 C12 C14 113.4(11)
C7 C12 C13 111.2(11)
C14 C12 C13 110.2(12)
C7 C12 H12 107.2
C14 C12 H12 107.2
C13 C12 H12 107.2
C12 C13 H13A 109.5
C12 C13 H13B 109.5
H13A C13 H13B 109.5
C12 C13 H13C 109.5
H13A C13 H13C 109.5
H13B C13 H13C 109.5
C12 C14 H14A 109.5
C12 C14 H14B 109.5
H14A C14 H14B 109.5
C12 C14 H14C 109.5
H14A C14 H14C 109.5
H14B C14 H14C 109.5
C11 C15 C16 116.0(12)
C11 C15 C17 110.7(11)
C16 C15 C17 110.0(11)
C11 C15 H15 106.5
C16 C15 H15 106.5
C17 C15 H15 106.5
C15 C16 H16A 109.5
C15 C16 H16B 109.5
H16A C16 H16B 109.5
C15 C16 H16C 109.5
H16A C16 H16C 109.5
H16B C16 H16C 109.5
C15 C17 H17A 109.5
C15 C17 H17B 109.5
H17A C17 H17B 109.5
C15 C17 H17C 109.5
H17A C17 H17C 109.5
H17B C17 H17C 109.5
C23 C18 C19 121.3(10)
C23 C18 N2 121.2(10)
C19 C18 N2 117.4(9)
C20 C19 C18 116.0(11)
C20 C19 C24 122.2(12)
C18 C19 C24 121.7(10)
C21 C20 C19 124.7(12)
C21 C20 H20 117.6
C19 C20 H20 117.6
C20 C21 C22 119.0(12)
C20 C21 H21 120.5
C22 C21 H21 120.5
C23 C22 C21 120.1(12)
C23 C22 H22 120
C21 C22 H22 120
C22 C23 C18 118.8(11)
C22 C23 C27 119.8(11)
C18 C23 C27 121.4(11)
C25 C24 C19 111.2(10)
C25 C24 C26 110.7(11)
C19 C24 C26 113.7(10)
C25 C24 H24 107
C19 C24 H24 107
C26 C24 H24 107
C24 C25 H25A 109.5
C24 C25 H25B 109.5
H25A C25 H25B 109.5
C24 C25 H25C 109.5
H25A C25 H25C 109.5
H25B C25 H25C 109.5
C24 C26 H26A 109.5
C24 C26 H26B 109.5
H26A C26 H26B 109.5
C24 C26 H26C 109.5
H26A C26 H26C 109.5
H26B C26 H26C 109.5
C23 C27 C28 111.6(10)
C23 C27 C29 111.3(12)
C28 C27 C29 107.5(11)
C23 C27 H27 108.8
C28 C27 H27 108.8
C29 C27 H27 108.8
C27 C28 H28A 109.5
C27 C28 H28B 109.5
H28A C28 H28B 109.5
C27 C28 H28C 109.5
H28A C28 H28C 109.5
H28B C28 H28C 109.5
C27 C29 H29A 109.5
C27 C29 H29B 109.5
H29A C29 H29B 109.5
C27 C29 H29C 109.5
H29A C29 H29C 109.5
H29B C29 H29C 109.5
C35 C30 C31 115.2(12)
C35 C30 P1 120.7(10)
C31 C30 P1 123.7(10)
C30 C31 C32 124.2(14)
C30 C31 H31 117.9
C32 C31 H31 117.9
C33 C32 C31 117.4(15)
C33 C32 H32 121.3
C31 C32 H32 121.3
C34 C33 C32 120.7(15)
C34 C33 H33 119.7
C32 C33 H33 119.7
C33 C34 C35 120.4(15)
C33 C34 H34 119.8
C35 C34 H34 119.8
C30 C35 C34 122.1(14)
C30 C35 H35 118.9
C34 C35 H35 118.9
C41 C36 C37 114.9(11)
C41 C36 P1 119.6(8)
C37 C36 P1 125.5(9)
C38 C37 C36 121.0(11)
C38 C37 H37 119.5
C36 C37 H37 119.5
C37 C38 C39 123.0(11)
C37 C38 H38 118.5
C39 C38 H38 118.5
C38 C39 C40 117.0(11)
C38 C39 H39 121.5
C40 C39 H39 121.5
C41 C40 C39 120.1(11)
C41 C40 H40 119.9
C39 C40 H40 119.9
C36 C41 C40 123.9(10)
C36 C41 H41 118.1
C40 C41 H41 118.1
O1 C42 C43 108.6(11)
O1 C42 H42A 110
C43 C42 H42A 110
O1 C42 H42B 110
C43 C42 H42B 110
H42A C42 H42B 108.4
C44 C43 C42 105.2(14)
C44 C43 H43A 110.7
C42 C43 H43A 110.7
C44 C43 H43B 110.7
C42 C43 H43B 110.7
H43A C43 H43B 108.8
C43 C44 C45 110.7(15)
C43 C44 H44A 109.5
C45 C44 H44A 109.5
C43 C44 H44B 109.5
C45 C44 H44B 109.5
H44A C44 H44B 108.1
C44 C45 O1 105.4(12)
C44 C45 H45A 110.7
O1 C45 H45A 110.7
C44 C45 H45B 110.7
O1 C45 H45B 110.7
H45A C45 H45B 108.8
O1A Ca1A N1A 101.1(3)
O1A Ca1A N2A 100.8(3)
N1A Ca1A N2A 81.6(3)
O1A Ca1A P1A 129.5(2)
N1A Ca1A P1A 122.7(2)
N2A Ca1A P1A 108.5(2)
C36A P1A C30A 103.0(5)
C36A P1A Ca1A 69.4(3)
C30A P1A Ca1A 109.3(4)
C42A O1A C45A 110.7(8)
C42A O1A Ca1A 118.0(6)
C45A O1A Ca1A 131.2(6)
C1A N1A C6A 118.3(9)
C1A N1A Ca1A 126.1(7)
C6A N1A Ca1A 115.5(6)
C3A N2A C18A 122.2(9)
C3A N2A Ca1A 123.8(7)
C18A N2A Ca1A 113.6(6)
N1A C1A C2A 123.0(9)
N1A C1A C4A 122.7(10)
C2A C1A C4A 114.3(10)
C3A C2A C1A 131.1(10)
C3A C2A H2A 114.5
C1A C2A H2A 114.5
N2A C3A C2A 126.2(10)
N2A C3A C5A 119.9(10)
C2A C3A C5A 113.9(10)
C1A C4A H4A1 109.5
C1A C4A H4A2 109.5
H4A1 C4A H4A2 109.5
C1A C4A H4A3 109.5
H4A1 C4A H4A3 109.5
H4A2 C4A H4A3 109.5
C1A C4A H4A4 109.5
H4A1 C4A H4A4 141.1
H4A2 C4A H4A4 56.3
H4A3 C4A H4A4 56.3
C1A C4A H4A5 109.5
H4A1 C4A H4A5 56.3
H4A2 C4A H4A5 141.1
H4A3 C4A H4A5 56.3
H4A4 C4A H4A5 109.5
C1A C4A H4A6 109.5
H4A1 C4A H4A6 56.3
H4A2 C4A H4A6 56.3
H4A3 C4A H4A6 141.1
H4A4 C4A H4A6 109.5
H4A5 C4A H4A6 109.5
C3A C5A H5A1 109.5
C3A C5A H5A2 109.5
H5A1 C5A H5A2 109.5
C3A C5A H5A3 109.5
H5A1 C5A H5A3 109.5
H5A2 C5A H5A3 109.5
C3A C5A H5A4 109.5
H5A1 C5A H5A4 141.1
H5A2 C5A H5A4 56.3
H5A3 C5A H5A4 56.3
C3A C5A H5A5 109.5
H5A1 C5A H5A5 56.3
H5A2 C5A H5A5 141.1
H5A3 C5A H5A5 56.3
H5A4 C5A H5A5 109.5
C3A C5A H5A6 109.5
H5A1 C5A H5A6 56.3
H5A2 C5A H5A6 56.3
H5A3 C5A H5A6 141.1
H5A4 C5A H5A6 109.5
H5A5 C5A H5A6 109.5
C7A C6A C11A 119.6(10)
C7A C6A N1A 121.8(11)
C11A C6A N1A 118.0(10)
C6A C7A C8A 118.5(11)
C6A C7A C12A 124.4(11)
C8A C7A C12A 117.0(11)
C9A C8A C7A 122.2(12)
C9A C8A H8A 118.9
C7A C8A H8A 118.9
C8A C9A C10A 119.0(12)
C8A C9A H9A 120.5
C10A C9A H9A 120.5
C9A C10A C11A 120.5(12)
C9A C10A H10A 119.8
C11A C10A H10A 119.8
C10A C11A C6A 120.1(11)
C10A C11A C15A 118.0(11)
C6A C11A C15A 121.9(10)
C7A C12A C14A 115.3(11)
C7A C12A C13A 109.6(11)
C14A C12A C13A 112.1(11)
C7A C12A H12A 106.4
C14A C12A H12A 106.4
C13A C12A H12A 106.4
C12A C13A H13D 109.5
C12A C13A H13E 109.5
H13D C13A H13E 109.5
C12A C13A H13F 109.5
H13D C13A H13F 109.5
H13E C13A H13F 109.5
C12A C14A H14D 109.5
C12A C14A H14E 109.5
H14D C14A H14E 109.5
C12A C14A H14F 109.5
H14D C14A H14F 109.5
H14E C14A H14F 109.5
C17A C15A C11A 111.1(10)
C17A C15A C16A 110.8(10)
C11A C15A C16A 115.1(10)
C17A C15A H15A 106.4
C11A C15A H15A 106.4
C16A C15A H15A 106.4
C15A C16A H16D 109.5
C15A C16A H16E 109.5
H16D C16A H16E 109.5
C15A C16A H16F 109.5
H16D C16A H16F 109.5
H16E C16A H16F 109.5
C15A C17A H17D 109.5
C15A C17A H17E 109.5
H17D C17A H17E 109.5
C15A C17A H17F 109.5
H17D C17A H17F 109.5
H17E C17A H17F 109.5
C19A C18A C23A 120.7(10)
C19A C18A N2A 117.6(9)
C23A C18A N2A 121.7(10)
C20A C19A C18A 119.2(10)
C20A C19A C24A 119.7(11)
C18A C19A C24A 121.1(10)
C19A C20A C21A 120.2(12)
C19A C20A H20A 119.9
C21A C20A H20A 119.9
C22A C21A C20A 120.6(12)
C22A C21A H21A 119.7
C20A C21A H21A 119.7
C21A C22A C23A 123.1(12)
C21A C22A H22A 118.4
C23A C22A H22A 118.4
C22A C23A C18A 116.0(11)
C22A C23A C27A 120.8(11)
C18A C23A C27A 123.1(10)
C19A C24A C26A 114.5(11)
C19A C24A C25A 111.0(10)
C26A C24A C25A 111.3(11)
C19A C24A H24A 106.5
C26A C24A H24A 106.5
C25A C24A H24A 106.5
C24A C25A H25D 109.5
C24A C25A H25E 109.5
H25D C25A H25E 109.5
C24A C25A H25F 109.5
H25D C25A H25F 109.5
H25E C25A H25F 109.5
C24A C26A H26D 109.5
C24A C26A H26E 109.5
H26D C26A H26E 109.5
C24A C26A H26F 109.5
H26D C26A H26F 109.5
H26E C26A H26F 109.5
C28A C27A C23A 109.4(11)
C28A C27A C29A 110.7(11)
C23A C27A C29A 112.1(12)
C28A C27A H27A 108.1
C23A C27A H27A 108.1
C29A C27A H27A 108.1
C27A C28A H28D 109.5
C27A C28A H28E 109.5
H28D C28A H28E 109.5
C27A C28A H28F 109.5
H28D C28A H28F 109.5
H28E C28A H28F 109.5
C27A C29A H29D 109.5
C27A C29A H29E 109.5
H29D C29A H29E 109.5
C27A C29A H29F 109.5
H29D C29A H29F 109.5
H29E C29A H29F 109.5
C35A C30A C31A 114.0(12)
C35A C30A P1A 127.7(11)
C31A C30A P1A 118.3(10)
C30A C31A C32A 120.6(15)
C30A C31A H31A 119.7
C32A C31A H31A 119.7
C33A C32A C31A 124.1(18)
C33A C32A H32A 118
C31A C32A H32A 118
C34A C33A C32A 114.7(15)
C34A C33A H33A 122.6
C32A C33A H33A 122.6
C33A C34A C35A 125.9(16)
C33A C34A H34A 117.1
C35A C34A H34A 117.1
C34A C35A C30A 120.3(16)
C34A C35A H35A 119.9
C30A C35A H35A 119.9
C41A C36A C37A 117.1(11)
C41A C36A P1A 115.8(8)
C37A C36A P1A 127.2(10)
C38A C37A C36A 121.2(13)
C38A C37A H37A 119.4
C36A C37A H37A 119.4
C39A C38A C37A 123.1(13)
C39A C38A H38A 118.5
C37A C38A H38A 118.5
C38A C39A C40A 116.6(13)
C38A C39A H39A 121.7
C40A C39A H39A 121.7
C41A C40A C39A 119.9(13)
C41A C40A H40A 120.1
C39A C40A H40A 120.1
C36A C41A C40A 122.0(11)
C36A C41A H41A 119
C40A C41A H41A 119
O1A C42A C43A 105.2(10)
O1A C42A H42C 110.7
C43A C42A H42C 110.7
O1A C42A H42D 110.7
C43A C42A H42D 110.7
H42C C42A H42D 108.8
C42A C43A C44A 104.5(10)
C42A C43A H43C 110.8
C44A C43A H43C 110.8
C42A C43A H43D 110.8
C44A C43A H43D 110.8
H43C C43A H43D 108.9
C45A C44A C43A 102.7(10)
C45A C44A H44C 111.2
C43A C44A H44C 111.2
C45A C44A H44D 111.2
C43A C44A H44D 111.2
H44C C44A H44D 109.1
O1A C45A C44A 105.8(9)
O1A C45A H45C 110.6
C44A C45A H45C 110.6
O1A C45A H45D 110.6
C44A C45A H45D 110.6
H45C C45A H45D 108.7
N2B Ca1B O1B 104.1(3)
N2B Ca1B N1B 81.3(3)
O1B Ca1B N1B 100.6(3)
N2B Ca1B P1B 120.4(2)
O1B Ca1B P1B 124.4(2)
N1B Ca1B P1B 116.5(3)
C36B P1B C30B 107.2(6)
C36B P1B Ca1B 82.0(4)
C30B P1B Ca1B 109.7(4)
C42B O1B C45B 110.7(9)
C42B O1B Ca1B 120.2(7)
C45B O1B Ca1B 128.9(7)
C1B N1B C6B 122.8(9)
C1B N1B Ca1B 124.3(7)
C6B N1B Ca1B 112.5(7)
C3B N2B C18B 117.4(8)
C3B N2B Ca1B 122.3(7)
C18B N2B Ca1B 119.5(6)
N1B C1B C2B 122.7(10)
N1B C1B C4B 119.7(11)
C2B C1B C4B 117.6(11)
C3B C2B C1B 131.7(11)
C3B C2B H2B 114.1
C1B C2B H2B 114.1
N2B C3B C2B 124.3(10)
N2B C3B C5B 120.5(9)
C2B C3B C5B 115.2(10)
C1B C4B H4B1 109.5
C1B C4B H4B2 109.5
H4B1 C4B H4B2 109.5
C1B C4B H4B3 109.5
H4B1 C4B H4B3 109.5
H4B2 C4B H4B3 109.5
C1B C4B H4B4 109.5
H4B1 C4B H4B4 141.1
H4B2 C4B H4B4 56.3
H4B3 C4B H4B4 56.3
C1B C4B H4B5 109.5
H4B1 C4B H4B5 56.3
H4B2 C4B H4B5 141.1
H4B3 C4B H4B5 56.3
H4B4 C4B H4B5 109.5
C1B C4B H4B6 109.5
H4B1 C4B H4B6 56.3
H4B2 C4B H4B6 56.3
H4B3 C4B H4B6 141.1
H4B4 C4B H4B6 109.5
H4B5 C4B H4B6 109.5
C3B C5B H5B1 109.5
C3B C5B H5B2 109.5
H5B1 C5B H5B2 109.5
C3B C5B H5B3 109.5
H5B1 C5B H5B3 109.5
H5B2 C5B H5B3 109.5
C3B C5B H5B4 109.5
H5B1 C5B H5B4 141.1
H5B2 C5B H5B4 56.3
H5B3 C5B H5B4 56.3
C3B C5B H5B5 109.5
H5B1 C5B H5B5 56.3
H5B2 C5B H5B5 141.1
H5B3 C5B H5B5 56.3
H5B4 C5B H5B5 109.5
C3B C5B H5B6 109.5
H5B1 C5B H5B6 56.3
H5B2 C5B H5B6 56.3
H5B3 C5B H5B6 141.1
H5B4 C5B H5B6 109.5
H5B5 C5B H5B6 109.5
C7B C6B N1B 123.5(10)
C7B C6B C11B 119.0(10)
N1B C6B C11B 117.1(10)
C8B C7B C6B 119.1(11)
C8B C7B C12B 119.4(11)
C6B C7B C12B 121.5(11)
C9B C8B C7B 123.4(12)
C9B C8B H8B 118.3
C7B C8B H8B 118.3
C10B C9B C8B 116.3(12)
C10B C9B H9B 121.8
C8B C9B H9B 121.8
C11B C10B C9B 126.1(12)
C11B C10B H10B 117
C9B C10B H10B 117
C10B C11B C6B 116.1(11)
C10B C11B C15B 124.7(11)
C6B C11B C15B 119.3(10)
C14B C12B C7B 112.6(11)
C14B C12B C13B 109.5(11)
C7B C12B C13B 110.4(11)
C14B C12B H12B 108
C7B C12B H12B 108
C13B C12B H12B 108
C12B C13B H13G 109.5
C12B C13B H13H 109.5
H13G C13B H13H 109.5
C12B C13B H13I 109.5
H13G C13B H13I 109.5
H13H C13B H13I 109.5
C12B C14B H14G 109.5
C12B C14B H14H 109.5
H14G C14B H14H 109.5
C12B C14B H14I 109.5
H14G C14B H14I 109.5
H14H C14B H14I 109.5
C11B C15B C16B 112.9(10)
C11B C15B C17B 110.5(9)
C16B C15B C17B 110.5(10)
C11B C15B H15B 107.5
C16B C15B H15B 107.5
C17B C15B H15B 107.5
C15B C16B H16G 109.5
C15B C16B H16H 109.5
H16G C16B H16H 109.5
C15B C16B H16I 109.5
H16G C16B H16I 109.5
H16H C16B H16I 109.5
C15B C17B H17G 109.5
C15B C17B H17H 109.5
H17G C17B H17H 109.5
C15B C17B H17I 109.5
H17G C17B H17I 109.5
H17H C17B H17I 109.5
C19B C18B C23B 122.1(10)
C19B C18B N2B 118.1(10)
C23B C18B N2B 119.4(10)
C20B C19B C18B 116.0(10)
C20B C19B C24B 120.4(11)
C18B C19B C24B 123.6(11)
C21B C20B C19B 123.5(12)
C21B C20B H20B 118.2
C19B C20B H20B 118.2
C20B C21B C22B 118.6(12)
C20B C21B H21B 120.7
C22B C21B H21B 120.7
C23B C22B C21B 122.9(11)
C23B C22B H22B 118.6
C21B C22B H22B 118.6
C22B C23B C18B 116.8(11)
C22B C23B C27B 120.0(10)
C18B C23B C27B 123.2(10)
C19B C24B C26B 112.7(12)
C19B C24B C25B 114.2(12)
C26B C24B C25B 107.5(12)
C19B C24B H24B 107.4
C26B C24B H24B 107.4
C25B C24B H24B 107.4
C24B C25B H25G 109.5
C24B C25B H25H 109.5
H25G C25B H25H 109.5
C24B C25B H25I 109.5
H25G C25B H25I 109.5
H25H C25B H25I 109.5
C24B C26B H26G 109.5
C24B C26B H26H 109.5
H26G C26B H26H 109.5
C24B C26B H26I 109.5
H26G C26B H26I 109.5
H26H C26B H26I 109.5
C23B C27B C28B 110.7(11)
C23B C27B C29B 112.0(13)
C28B C27B C29B 112.8(13)
C23B C27B H27B 107
C28B C27B H27B 107
C29B C27B H27B 107
C27B C28B H28G 109.5
C27B C28B H28H 109.5
H28G C28B H28H 109.5
C27B C28B H28I 109.5
H28G C28B H28I 109.5
H28H C28B H28I 109.5
C27B C29B H29G 109.5
C27B C29B H29H 109.5
H29G C29B H29H 109.5
C27B C29B H29I 109.5
H29G C29B H29I 109.5
H29H C29B H29I 109.5
C31B C30B C35B 117.9(12)
C31B C30B P1B 120.6(10)
C35B C30B P1B 120.7(11)
C30B C31B C32B 122.1(14)
C30B C31B H31B 119
C32B C31B H31B 119
C33B C32B C31B 121.3(14)
C33B C32B H32B 119.3
C31B C32B H32B 119.3
C32B C33B C34B 117.8(15)
C32B C33B H33B 121.1
C34B C33B H33B 121.1
C33B C34B C35B 123.1(14)
C33B C34B H34B 118.4
C35B C34B H34B 118.4
C34B C35B C30B 117.6(13)
C34B C35B H35B 121.2
C30B C35B H35B 121.2
C37B C36B C41B 114.3(12)
C37B C36B P1B 129.7(11)
C41B C36B P1B 115.9(9)
C38B C37B C36B 125.3(14)
C38B C37B H37B 117.4
C36B C37B H37B 117.4
C37B C38B C39B 119.5(15)
C37B C38B H38B 120.3
C39B C38B H38B 120.3
C40B C39B C38B 119.4(14)
C40B C39B H39B 120.3
C38B C39B H39B 120.3
C41B C40B C39B 118.3(15)
C41B C40B H40B 120.8
C39B C40B H40B 120.8
C40B C41B C36B 123.0(13)
C40B C41B H41B 118.5
C36B C41B H41B 118.5
O1B C42B C43B 102.9(11)
O1B C42B H42E 111.2
C43B C42B H42E 111.2
O1B C42B H42F 111.2
C43B C42B H42F 111.2
H42E C42B H42F 109.1
C44B C43B C42B 112.4(14)
C44B C43B H43E 109.1
C42B C43B H43E 109.1
C44B C43B H43F 109.1
C42B C43B H43F 109.1
H43E C43B H43F 107.9
C43B C44B C45B 108.4(15)
C43B C44B H44E 110
C45B C44B H44E 110
C43B C44B H44F 110
C45B C44B H44F 110
H44E C44B H44F 108.4
O1B C45B C44B 104.5(12)
O1B C45B H45E 110.9
C44B C45B H45E 110.9
O1B C45B H45F 110.9
C44B C45B H45F 110.9
H45E C45B H45F 108.9
N1C Ca1C N2C 82.1(3)
N1C Ca1C O1C 99.8(3)
N2C Ca1C O1C 100.1(3)
N1C Ca1C P1C 109.3(3)
N2C Ca1C P1C 126.5(3)
O1C Ca1C P1C 127.0(3)
C36C P1C C30C 105.8(7)
C36C P1C Ca1C 79.9(4)
C30C P1C Ca1C 97.2(4)
C45C O1C C42C 105.2(11)
C45C O1C Ca1C 133.0(9)
C42C O1C Ca1C 121.6(8)
C1C N1C C6C 120.7(10)
C1C N1C Ca1C 124.6(8)
C6C N1C Ca1C 114.4(7)
C3C N2C C18C 116.5(9)
C3C N2C Ca1C 120.3(8)
C18C N2C Ca1C 121.9(7)
N1C C1C C2C 122.6(11)
N1C C1C C4C 121.0(12)
C2C C1C C4C 116.4(12)
C3C C2C C1C 131.9(12)
C3C C2C H2C 114.1
C1C C2C H2C 114.1
N2C C3C C2C 123.2(12)
N2C C3C C5C 120.7(11)
C2C C3C C5C 116.1(12)
C1C C4C H4C1 109.5
C1C C4C H4C2 109.5
H4C1 C4C H4C2 109.5
C1C C4C H4C3 109.5
H4C1 C4C H4C3 109.5
H4C2 C4C H4C3 109.5
C1C C4C H4C4 109.5
H4C1 C4C H4C4 141.1
H4C2 C4C H4C4 56.3
H4C3 C4C H4C4 56.3
C1C C4C H4C5 109.5
H4C1 C4C H4C5 56.3
H4C2 C4C H4C5 141.1
H4C3 C4C H4C5 56.3
H4C4 C4C H4C5 109.5
C1C C4C H4C6 109.5
H4C1 C4C H4C6 56.3
H4C2 C4C H4C6 56.3
H4C3 C4C H4C6 141.1
H4C4 C4C H4C6 109.5
H4C5 C4C H4C6 109.5
C3C C5C H5C1 109.5
C3C C5C H5C2 109.5
H5C1 C5C H5C2 109.5
C3C C5C H5C3 109.5
H5C1 C5C H5C3 109.5
H5C2 C5C H5C3 109.5
C3C C5C H5C4 109.5
H5C1 C5C H5C4 141.1
H5C2 C5C H5C4 56.3
H5C3 C5C H5C4 56.3
C3C C5C H5C5 109.5
H5C1 C5C H5C5 56.3
H5C2 C5C H5C5 141.1
H5C3 C5C H5C5 56.3
H5C4 C5C H5C5 109.5
C3C C5C H5C6 109.5
H5C1 C5C H5C6 56.3
H5C2 C5C H5C6 56.3
H5C3 C5C H5C6 141.1
H5C4 C5C H5C6 109.5
H5C5 C5C H5C6 109.5
N1C C6C C11C 116.5(11)
N1C C6C C7C 123.0(11)
C11C C6C C7C 119.1(11)
C8C C7C C6C 119.4(12)
C8C C7C C12C 119.7(12)
C6C C7C C12C 120.9(11)
C9C C8C C7C 123.0(14)
C9C C8C H8C 118.5
C7C C8C H8C 118.5
C8C C9C C10C 120.1(14)
C8C C9C H9C 119.9
C10C C9C H9C 119.9
C11C C10C C9C 119.4(12)
C11C C10C H10C 120.3
C9C C10C H10C 120.3
C10C C11C C6C 118.9(11)
C10C C11C C15C 119.5(11)
C6C C11C C15C 121.6(11)
C13C C12C C7C 109.1(12)
C13C C12C C14C 108.5(12)
C7C C12C C14C 111.3(11)
C13C C12C H12C 109.3
C7C C12C H12C 109.3
C14C C12C H12C 109.3
C12C C13C H13J 109.5
C12C C13C H13K 109.5
H13J C13C H13K 109.5
C12C C13C H13L 109.5
H13J C13C H13L 109.5
H13K C13C H13L 109.5
C12C C14C H14J 109.5
C12C C14C H14K 109.5
H14J C14C H14K 109.5
C12C C14C H14L 109.5
H14J C14C H14L 109.5
H14K C14C H14L 109.5
C11C C15C C16C 116.0(12)
C11C C15C C17C 111.3(10)
C16C C15C C17C 109.1(11)
C11C C15C H15C 106.6
C16C C15C H15C 106.6
C17C C15C H15C 106.6
C15C C16C H16J 109.5
C15C C16C H16K 109.5
H16J C16C H16K 109.5
C15C C16C H16L 109.5
H16J C16C H16L 109.5
H16K C16C H16L 109.5
C15C C17C H17J 109.5
C15C C17C H17K 109.5
H17J C17C H17K 109.5
C15C C17C H17L 109.5
H17J C17C H17L 109.5
H17K C17C H17L 109.5
C19C C18C C23C 121.9(11)
C19C C18C N2C 117.7(11)
C23C C18C N2C 120.1(11)
C20C C19C C18C 116.5(12)
C20C C19C C24C 119.1(13)
C18C C19C C24C 124.3(11)
C19C C20C C21C 123.0(14)
C19C C20C H20C 118.5
C21C C20C H20C 118.5
C22C C21C C20C 117.4(13)
C22C C21C H21C 121.3
C20C C21C H21C 121.3
C21C C22C C23C 124.8(14)
C21C C22C H22C 117.6
C23C C22C H22C 117.6
C22C C23C C18C 115.7(14)
C22C C23C C27C 123.5(13)
C18C C23C C27C 120.8(12)
C19C C24C C26C 113.9(12)
C19C C24C C25C 113.4(13)
C26C C24C C25C 109.3(15)
C19C C24C H24C 106.6
C26C C24C H24C 106.6
C25C C24C H24C 106.6
C24C C25C H25J 109.5
C24C C25C H25K 109.5
H25J C25C H25K 109.5
C24C C25C H25L 109.5
H25J C25C H25L 109.5
H25K C25C H25L 109.5
C24C C26C H26J 109.5
C24C C26C H26K 109.5
H26J C26C H26K 109.5
C24C C26C H26L 109.5
H26J C26C H26L 109.5
H26K C26C H26L 109.5
C29C C27C C23C 110.6(13)
C29C C27C C28C 112.2(14)
C23C C27C C28C 108.1(12)
C29C C27C H27C 108.6
C23C C27C H27C 108.6
C28C C27C H27C 108.6
C27C C28C H28J 109.5
C27C C28C H28K 109.5
H28J C28C H28K 109.5
C27C C28C H28L 109.5
H28J C28C H28L 109.5
H28K C28C H28L 109.5
C27C C29C H29J 109.5
C27C C29C H29K 109.5
H29J C29C H29K 109.5
C27C C29C H29L 109.5
H29J C29C H29L 109.5
H29K C29C H29L 109.5
C31C C30C C35C 117.1(15)
C31C C30C P1C 116.5(12)
C35C C30C P1C 125.3(12)
C30C C31C C32C 124.2(16)
C30C C31C H31C 117.9
C32C C31C H31C 117.9
C31C C32C C33C 118.8(17)
C31C C32C H32C 120.6
C33C C32C H32C 120.6
C32C C33C C34C 119.2(17)
C32C C33C H33C 120.4
C34C C33C H33C 120.4
C35C C34C C33C 121.7(16)
C35C C34C H34C 119.2
C33C C34C H34C 119.2
C34C C35C C30C 118.8(15)
C34C C35C H35C 120.6
C30C C35C H35C 120.6
C41C C36C C37C 113.0(13)
C41C C36C P1C 116.7(11)
C37C C36C P1C 130.1(12)
C38C C37C C36C 120.2(15)
C38C C37C H37C 119.9
C36C C37C H37C 119.9
C37C C38C C39C 123.6(15)
C37C C38C H38C 118.2
C39C C38C H38C 118.2
C38C C39C C40C 118.2(16)
C38C C39C H39C 120.9
C40C C39C H39C 120.9
C41C C40C C39C 117.6(17)
C41C C40C H40C 121.2
C39C C40C H40C 121.2
C36C C41C C40C 127.4(15)
C36C C41C H41C 116.3
C40C C41C H41C 116.3
O1C C42C C43C 104.3(13)
O1C C42C H42G 110.9
C43C C42C H42G 110.9
O1C C42C H42H 110.9
C43C C42C H42H 110.9
H42G C42C H42H 108.9
C44C C43C C42C 106.1(17)
C44C C43C H43G 110.5
C42C C43C H43G 110.5
C44C C43C H43H 110.5
C42C C43C H43H 110.5
H43G C43C H43H 108.7
C45C C44C C43C 108(2)
C45C C44C H44G 110.1
C43C C44C H44G 110.1
C45C C44C H44H 110.1
C43C C44C H44H 110.1
H44G C44C H44H 108.5
C44C C45C O1C 110.2(17)
C44C C45C H45G 109.6
O1C C45C H45G 109.6
C44C C45C H45H 109.6
O1C C45C H45H 109.6
H45G C45C H45H 108.1

loop_
_geom_bond_atom_site_label_1
_geom_bond_atom_site_label_2
_geom_bond_distance
Ca1 O1 2.313(8)
Ca1 N1 2.319(8)
Ca1 N2 2.332(8)
Ca1 P1 2.872(4)
P1 C36 1.804(12)
P1 C30 1.831(12)
O1 C45 1.449(13)
O1 C42 1.455(13)
N1 C1 1.346(13)
N1 C6 1.449(13)
N2 C3 1.343(13)
N2 C18 1.432(12)
C1 C2 1.370(15)
C1 C4 1.506(15)
C2 C3 1.437(16)
C2 H2 0.95
C3 C5 1.502(15)
C4 H4A 0.98
C4 H4B 0.98
C4 H4C 0.98
C4 H4D 0.98
C4 H4E 0.98
C4 H4F 0.98
C5 H5A 0.98
C5 H5B 0.98
C5 H5C 0.98
C5 H5D 0.98
C5 H5E 0.98
C5 H5F 0.98
C6 C11 1.419(16)
C6 C7 1.426(15)
C7 C8 1.410(17)
C7 C12 1.491(17)
C8 C9 1.361(17)
C8 H8 0.95
C9 C10 1.417(18)
C9 H9 0.95
C10 C11 1.377(16)
C10 H10 0.95
C11 C15 1.484(16)
C12 C14 1.534(17)
C12 C13 1.551(17)
C12 H12 1
C13 H13A 0.98
C13 H13B 0.98
C13 H13C 0.98
C14 H14A 0.98
C14 H14B 0.98
C14 H14C 0.98
C15 C16 1.512(18)
C15 C17 1.549(18)
C15 H15 1
C16 H16A 0.98
C16 H16B 0.98
C16 H16C 0.98
C17 H17A 0.98
C17 H17B 0.98
C17 H17C 0.98
C18 C23 1.410(14)
C18 C19 1.427(15)
C19 C20 1.360(15)
C19 C24 1.499(16)
C20 C21 1.357(17)
C20 H20 0.95
C21 C22 1.408(18)
C21 H21 0.95
C22 C23 1.382(16)
C22 H22 0.95
C23 C27 1.516(17)
C24 C25 1.482(17)
C24 C26 1.535(16)
C24 H24 1
C25 H25A 0.98
C25 H25B 0.98
C25 H25C 0.98
C26 H26A 0.98
C26 H26B 0.98
C26 H26C 0.98
C27 C28 1.533(17)
C27 C29 1.556(17)
C27 H27 1
C28 H28A 0.98
C28 H28B 0.98
C28 H28C 0.98
C29 H29A 0.98
C29 H29B 0.98
C29 H29C 0.98
C30 C35 1.358(16)
C30 C31 1.391(17)
C31 C32 1.392(18)
C31 H31 0.95
C32 C33 1.359(19)
C32 H32 0.95
C33 C34 1.35(2)
C33 H33 0.95
C34 C35 1.390(19)
C34 H34 0.95
C35 H35 0.95
C36 C41 1.374(14)
C36 C37 1.476(15)
C37 C38 1.336(16)
C37 H37 0.95
C38 C39 1.405(17)
C38 H38 0.95
C39 C40 1.412(16)
C39 H39 0.95
C40 C41 1.386(15)
C40 H40 0.95
C41 H41 0.95
C42 C43 1.458(18)
C42 H42A 0.99
C42 H42B 0.99
C43 C44 1.43(2)
C43 H43A 0.99
C43 H43B 0.99
C44 C45 1.44(2)
C44 H44A 0.99
C44 H44B 0.99
C45 H45A 0.99
C45 H45B 0.99
Ca1A O1A 2.341(8)
Ca1A N1A 2.349(9)
Ca1A N2A 2.361(9)
Ca1A P1A 2.909(4)
P1A C36A 1.824(12)
P1A C30A 1.834(12)
O1A C42A 1.442(13)
O1A C45A 1.455(12)
N1A C1A 1.321(13)
N1A C6A 1.435(13)
N2A C3A 1.300(12)
N2A C18A 1.436(13)
C1A C2A 1.456(15)
C1A C4A 1.504(14)
C2A C3A 1.390(14)
C2A H2A 0.95
C3A C5A 1.544(14)
C4A H4A1 0.98
C4A H4A2 0.98
C4A H4A3 0.98
C4A H4A4 0.98
C4A H4A5 0.98
C4A H4A6 0.98
C5A H5A1 0.98
C5A H5A2 0.98
C5A H5A3 0.98
C5A H5A4 0.98
C5A H5A5 0.98
C5A H5A6 0.98
C6A C7A 1.378(15)
C6A C11A 1.400(15)
C7A C8A 1.418(15)
C7A C12A 1.488(16)
C8A C9A 1.354(16)
C8A H8A 0.95
C9A C10A 1.383(16)
C9A H9A 0.95
C10A C11A 1.394(15)
C10A H10A 0.95
C11A C15A 1.521(15)
C12A C14A 1.515(17)
C12A C13A 1.526(18)
C12A H12A 1
C13A H13D 0.98
C13A H13E 0.98
C13A H13F 0.98
C14A H14D 0.98
C14A H14E 0.98
C14A H14F 0.98
C15A C17A 1.508(15)
C15A C16A 1.530(16)
C15A H15A 1
C16A H16D 0.98
C16A H16E 0.98
C16A H16F 0.98
C17A H17D 0.98
C17A H17E 0.98
C17A H17F 0.98
C18A C19A 1.411(14)
C18A C23A 1.419(14)
C19A C20A 1.378(15)
C19A C24A 1.521(16)
C20A C21A 1.378(17)
C20A H20A 0.95
C21A C22A 1.340(17)
C21A H21A 0.95
C22A C23A 1.401(15)
C22A H22A 0.95
C23A C27A 1.520(16)
C24A C26A 1.536(17)
C24A C25A 1.537(18)
C24A H24A 1
C25A H25D 0.98
C25A H25E 0.98
C25A H25F 0.98
C26A H26D 0.98
C26A H26E 0.98
C26A H26F 0.98
C27A C28A 1.498(17)
C27A C29A 1.533(17)
C27A H27A 1
C28A H28D 0.98
C28A H28E 0.98
C28A H28F 0.98
C29A H29D 0.98
C29A H29E 0.98
C29A H29F 0.98
C30A C35A 1.361(18)
C30A C31A 1.363(19)
C31A C32A 1.38(2)
C31A H31A 0.95
C32A C33A 1.29(2)
C32A H32A 0.95
C33A C34A 1.28(2)
C33A H33A 0.95
C34A C35A 1.36(2)
C34A H34A 0.95
C35A H35A 0.95
C36A C41A 1.364(15)
C36A C37A 1.380(16)
C37A C38A 1.376(18)
C37A H37A 0.95
C38A C39A 1.352(18)
C38A H38A 0.95
C39A C40A 1.409(18)
C39A H39A 0.95
C40A C41A 1.404(16)
C40A H40A 0.95
C41A H41A 0.95
C42A C43A 1.512(16)
C42A H42C 0.99
C42A H42D 0.99
C43A C44A 1.527(18)
C43A H43C 0.99
C43A H43D 0.99
C44A C45A 1.491(16)
C44A H44C 0.99
C44A H44D 0.99
C45A H45C 0.99
C45A H45D 0.99
Ca1B N2B 2.306(8)
Ca1B O1B 2.328(8)
Ca1B N1B 2.336(8)
Ca1B P1B 2.857(4)
P1B C36B 1.809(12)
P1B C30B 1.844(14)
O1B C42B 1.438(13)
O1B C45B 1.461(14)
N1B C1B 1.338(14)
N1B C6B 1.411(12)
N2B C3B 1.334(12)
N2B C18B 1.448(12)
C1B C2B 1.404(15)
C1B C4B 1.499(15)
C2B C3B 1.392(14)
C2B H2B 0.95
C3B C5B 1.522(15)
C4B H4B1 0.98
C4B H4B2 0.98
C4B H4B3 0.98
C4B H4B4 0.98
C4B H4B5 0.98
C4B H4B6 0.98
C5B H5B1 0.98
C5B H5B2 0.98
C5B H5B3 0.98
C5B H5B4 0.98
C5B H5B5 0.98
C5B H5B6 0.98
C6B C7B 1.389(15)
C6B C11B 1.483(15)
C7B C8B 1.385(16)
C7B C12B 1.520(17)
C8B C9B 1.384(18)
C8B H8B 0.95
C9B C10B 1.366(17)
C9B H9B 0.95
C10B C11B 1.359(16)
C10B H10B 0.95
C11B C15B 1.492(15)
C12B C14B 1.505(17)
C12B C13B 1.539(18)
C12B H12B 1
C13B H13G 0.98
C13B H13H 0.98
C13B H13I 0.98
C14B H14G 0.98
C14B H14H 0.98
C14B H14I 0.98
C15B C16B 1.503(15)
C15B C17B 1.531(15)
C15B H15B 1
C16B H16G 0.98
C16B H16H 0.98
C16B H16I 0.98
C17B H17G 0.98
C17B H17H 0.98
C17B H17I 0.98
C18B C19B 1.415(15)
C18B C23B 1.423(15)
C19B C20B 1.411(15)
C19B C24B 1.462(16)
C20B C21B 1.345(16)
C20B H20B 0.95
C21B C22B 1.401(16)
C21B H21B 0.95
C22B C23B 1.374(16)
C22B H22B 0.95
C23B C27B 1.450(15)
C24B C26B 1.517(18)
C24B C25B 1.547(19)
C24B H24B 1
C25B H25G 0.98
C25B H25H 0.98
C25B H25I 0.98
C26B H26G 0.98
C26B H26H 0.98
C26B H26I 0.98
C27B C28B 1.528(19)
C27B C29B 1.56(2)
C27B H27B 1
C28B H28G 0.98
C28B H28H 0.98
C28B H28I 0.98
C29B H29G 0.98
C29B H29H 0.98
C29B H29I 0.98
C30B C31B 1.366(16)
C30B C35B 1.424(16)
C31B C32B 1.382(17)
C31B H31B 0.95
C32B C33B 1.360(18)
C32B H32B 0.95
C33B C34B 1.362(17)
C33B H33B 0.95
C34B C35B 1.406(16)
C34B H34B 0.95
C35B H35B 0.95
C36B C37B 1.382(16)
C36B C41B 1.411(17)
C37B C38B 1.321(17)
C37B H37B 0.95
C38B C39B 1.40(2)
C38B H38B 0.95
C39B C40B 1.39(2)
C39B H39B 0.95
C40B C41B 1.379(19)
C40B H40B 0.95
C41B H41B 0.95
C42B C43B 1.485(19)
C42B H42E 0.99
C42B H42F 0.99
C43B C44B 1.35(2)
C43B H43E 0.99
C43B H43F 0.99
C44B C45B 1.49(2)
C44B H44E 0.99
C44B H44F 0.99
C45B H45E 0.99
C45B H45F 0.99
Ca1C N1C 2.280(9)
Ca1C N2C 2.302(10)
Ca1C O1C 2.328(9)
Ca1C P1C 2.853(4)
P1C C36C 1.782(14)
P1C C30C 1.824(16)
O1C C45C 1.421(17)
O1C C42C 1.449(15)
N1C C1C 1.328(14)
N1C C6C 1.396(14)
N2C C3C 1.355(15)
N2C C18C 1.462(14)
C1C C2C 1.426(17)
C1C C4C 1.534(16)
C2C C3C 1.389(17)
C2C H2C 0.95
C3C C5C 1.490(17)
C4C H4C1 0.98
C4C H4C2 0.98
C4C H4C3 0.98
C4C H4C4 0.98
C4C H4C5 0.98
C4C H4C6 0.98
C5C H5C1 0.98
C5C H5C2 0.98
C5C H5C3 0.98
C5C H5C4 0.98
C5C H5C5 0.98
C5C H5C6 0.98
C6C C11C 1.426(15)
C6C C7C 1.429(16)
C7C C8C 1.364(17)
C7C C12C 1.516(17)
C8C C9C 1.347(18)
C8C H8C 0.95
C9C C10C 1.421(19)
C9C H9C 0.95
C10C C11C 1.413(17)
C10C H10C 0.95
C11C C15C 1.472(16)
C12C C13C 1.502(19)
C12C C14C 1.549(18)
C12C H12C 1
C13C H13J 0.98
C13C H13K 0.98
C13C H13L 0.98
C14C H14J 0.98
C14C H14K 0.98
C14C H14L 0.98
C15C C16C 1.557(18)
C15C C17C 1.589(18)
C15C H15C 1
C16C H16J 0.98
C16C H16K 0.98
C16C H16L 0.98
C17C H17J 0.98
C17C H17K 0.98
C17C H17L 0.98
C18C C19C 1.392(16)
C18C C23C 1.427(17)
C19C C20C 1.380(17)
C19C C24C 1.499(19)
C20C C21C 1.415(19)
C20C H20C 0.95
C21C C22C 1.314(19)
C21C H21C 0.95
C22C C23C 1.401(18)
C22C H22C 0.95
C23C C27C 1.537(19)
C24C C26C 1.504(18)
C24C C25C 1.55(2)
C24C H24C 1
C25C H25J 0.98
C25C H25K 0.98
C25C H25L 0.98
C26C H26J 0.98
C26C H26K 0.98
C26C H26L 0.98
C27C C29C 1.527(19)
C27C C28C 1.59(2)
C27C H27C 1
C28C H28J 0.98
C28C H28K 0.98
C28C H28L 0.98
C29C H29J 0.98
C29C H29K 0.98
C29C H29L 0.98
C30C C31C 1.361(18)
C30C C35C 1.421(19)
C31C C32C 1.370(19)
C31C H31C 0.95
C32C C33C 1.37(2)
C32C H32C 0.95
C33C C34C 1.39(2)
C33C H33C 0.95
C34C C35C 1.379(19)
C34C H34C 0.95
C35C H35C 0.95
C36C C41C 1.355(19)
C36C C37C 1.472(17)
C37C C38C 1.349(19)
C37C H37C 0.95
C38C C39C 1.38(2)
C38C H38C 0.95
C39C C40C 1.39(2)
C39C H39C 0.95
C40C C41C 1.384(19)
C40C H40C 0.95
C41C H41C 0.95
C42C C43C 1.48(2)
C42C H42G 0.99
C42C H42H 0.99
C43C C44C 1.43(3)
C43C H43G 0.99
C43C H43H 0.99
C44C C45C 1.38(2)
C44C H44G 0.99
C44C H44H 0.99
C45C H45G 0.99
C45C H45H 0.99
